data_7007186
loop_
_publ_author_name
'Salmon, Lionel'
'Thu\'ery, Pierre'
'Asfari, Zouhair'
'Ephritikhine, Michel'

_publ_section_title
;
 Synthesis, crystal structure and reactivity of uranium(IV) complexes
 with p-tert-butylcalix[4]arene ligands.
;
_journal_issue 24
_journal_name_full 'Dalton transactions (Cambridge, England : 2003)'
_journal_page_first 3006
_journal_page_last 3014
_journal_paper_doi 10.1039/b601237j
_journal_year 2006
_chemical_formula_sum 'C176 H209 Cl9 N8 O13 U4'
_chemical_formula_weight 3915.68
_space_group_IT_number 14
_symmetry_cell_setting monoclinic
_symmetry_space_group_name_Hall '-P 2yn'
_symmetry_space_group_name_H-M 'P 1 21/n 1'
_atom_sites_solution_hydrogens geom
_atom_sites_solution_primary direct
_atom_sites_solution_secondary difmap
_audit_creation_method SHELXL-97
_cell_angle_alpha 90.00
_cell_angle_beta 106.145(2)
_cell_angle_gamma 90.00
_cell_formula_units_Z 4
_cell_length_a 27.1062(5)
_cell_length_b 21.7001(5)
_cell_length_c 34.8421(9)
_cell_measurement_reflns_used 377496
_cell_measurement_temperature 100(2)
_cell_measurement_theta_max 25.68
_cell_measurement_theta_min 2.99
_cell_volume 19686.1(8)
_computing_cell_refinement 'HKL2000 (Otwinowski & Minor, 1997)'
_computing_data_collection 'COLLECT (Hooft, 1998)'
_computing_data_reduction 'HKL2000 (Otwinowski & Minor, 1997)'
_computing_molecular_graphics 'SHELXTL (Sheldrick, 1999)'
_computing_publication_material 'SHELXTL (Sheldrick, 1999); PLATON (Spek, 2003)'
_computing_structure_refinement 'SHELXL-97 (Sheldrick, 1997)'
_computing_structure_solution 'SHELXS-97 (Sheldrick, 1997)'
_diffrn_ambient_temperature 100(2)
_diffrn_measured_fraction_theta_full 0.996
_diffrn_measured_fraction_theta_max 0.996
_diffrn_measurement_device_type 'Nonius Kappa-CCD area-detector diffractometer'
_diffrn_measurement_method 'two \f and five \w scans with 2\% steps'
_diffrn_radiation_monochromator graphite
_diffrn_radiation_source 'fine-focus sealed tube'
_diffrn_radiation_type MoK\a
_diffrn_radiation_wavelength 0.71073
_diffrn_reflns_av_R_equivalents 0.0701
_diffrn_reflns_av_sigmaI/netI 0.1067
_diffrn_reflns_limit_h_max 33
_diffrn_reflns_limit_h_min 0
_diffrn_reflns_limit_k_max 26
_diffrn_reflns_limit_k_min 0
_diffrn_reflns_limit_l_max 40
_diffrn_reflns_limit_l_min -42
_diffrn_reflns_number 377496
_diffrn_reflns_theta_full 25.68
_diffrn_reflns_theta_max 25.68
_diffrn_reflns_theta_min 2.99
_diffrn_standards_decay_% 0
_diffrn_standards_interval_time 0
_diffrn_standards_number 0
_exptl_absorpt_coefficient_mu 3.455
_exptl_absorpt_correction_T_max 0.759
_exptl_absorpt_correction_T_min 0.662
_exptl_absorpt_correction_type refdelf
_exptl_absorpt_process_details 'SCALEPACK (Otwinowski & Minor, 1997)'
_exptl_crystal_colour 'translucent dark brown'
_exptl_crystal_density_diffrn 1.321
_exptl_crystal_density_meas ?
_exptl_crystal_description platelet
_exptl_crystal_F_000 7784
_exptl_crystal_size_max 0.14
_exptl_crystal_size_mid 0.12
_exptl_crystal_size_min 0.08
_refine_diff_density_max 3.011
_refine_diff_density_min -2.537
_refine_diff_density_rms 0.210
_refine_ls_extinction_method none
_refine_ls_goodness_of_fit_ref 1.050
_refine_ls_hydrogen_treatment constr
_refine_ls_matrix_type fullcycle
_refine_ls_number_parameters 1937
_refine_ls_number_reflns 37218
_refine_ls_number_restraints 368
_refine_ls_restrained_S_all 1.051
_refine_ls_R_factor_all 0.1339
_refine_ls_R_factor_gt 0.0768
_refine_ls_shift/su_max 0.003
_refine_ls_shift/su_mean 0.001
_refine_ls_structure_factor_coef Fsqd
_refine_ls_weighting_details 'calc w=1/[\s^2^(Fo^2^)+(0.1333P)^2^+82.8650P] where P=(Fo^2^+2Fc^2^)/3'
_refine_ls_weighting_scheme calc
_refine_ls_wR_factor_gt 0.2124
_refine_ls_wR_factor_ref 0.2382
_reflns_number_gt 23100
_reflns_number_total 37218
_reflns_threshold_expression >2sigma(I)
_cod_data_source_file b601237j.txt
_cod_data_source_block 6.3py
_cod_original_sg_symbol_H-M 'P 21/n'
_cod_database_code 7007186

loop_
_symmetry_equiv_pos_as_xyz
'x, y, z'
'-x+1/2, y+1/2, -z+1/2'
'-x, -y, -z'
'x-1/2, -y-1/2, z-1/2'

loop_
_atom_site_label
_atom_site_type_symbol
_atom_site_fract_x
_atom_site_fract_y
_atom_site_fract_z
_atom_site_U_iso_or_equiv
_atom_site_adp_type
_atom_site_occupancy
_atom_site_symmetry_multiplicity
_atom_site_calc_flag
_atom_site_refinement_flags
_atom_site_disorder_assembly
_atom_site_disorder_group
U1 U 0.484509(15) 0.021286(19) 0.136547(12) 0.02567(11) Uani 1 1 d . . .
U2 U 0.338460(15) 0.039432(19) 0.088694(12) 0.02492(11) Uani 1 1 d . . .
U3 U 0.419562(15) 0.185111(19) 0.114388(12) 0.02583(11) Uani 1 1 d . . .
Cl1 Cl 0.52216(11) 0.05115(14) 0.07448(8) 0.0347(7) Uani 1 1 d . . .
Cl2 Cl 0.36639(11) 0.00853(15) 0.02342(9) 0.0387(7) Uani 1 1 d . . .
Cl3 Cl 0.39390(11) 0.18838(15) 0.03415(9) 0.0408(8) Uani 1 1 d . . .
O1 O 0.4131(2) 0.0828(3) 0.1042(2) 0.0264(17) Uani 1 1 d . . .
O1A O 0.4883(3) -0.0019(3) 0.1972(2) 0.0289(18) Uani 1 1 d . . .
O1B O 0.3042(3) 0.0399(3) 0.1369(2) 0.0248(17) Uani 1 1 d . . .
O2A O 0.5733(3) 0.0046(3) 0.1667(2) 0.0303(18) Uani 1 1 d . . .
O2B O 0.2868(3) -0.0377(3) 0.0722(2) 0.0307(18) Uani 1 1 d . . .
O3A O 0.4908(3) -0.0713(3) 0.1171(2) 0.0274(17) Uani 1 1 d . . .
O3B O 0.2779(3) 0.0859(3) 0.0484(2) 0.0322(19) Uani 1 1 d . . .
O4B O 0.3402(3) 0.1532(3) 0.1125(2) 0.0271(17) Uani 1 1 d . . .
O4A O 0.3980(2) -0.0244(3) 0.1293(2) 0.0251(17) Uani 1 1 d . . .
N1A N 0.5296(4) -0.2044(4) 0.2742(3) 0.035(2) Uani 1 1 d . . .
N1B N 0.1177(3) 0.0727(4) 0.1327(3) 0.036(2) Uani 1 1 d . . .
C1B C 0.2924(4) 0.0788(5) 0.1965(3) 0.029(3) Uani 1 1 d . . .
C1A C 0.4461(4) -0.0169(5) 0.2464(3) 0.023(2) Uani 1 1 d . . .
C2B C 0.2860(4) 0.0316(5) 0.1669(3) 0.021(2) Uani 1 1 d . . .
C2A C 0.4912(4) -0.0080(5) 0.2357(3) 0.024(2) Uani 1 1 d . . .
C3A C 0.5380(4) -0.0023(5) 0.2650(3) 0.030(3) Uani 1 1 d . . .
C3B C 0.2635(4) -0.0253(5) 0.1730(3) 0.028(3) Uani 1 1 d . . .
C4B C 0.2458(4) -0.0324(5) 0.2072(3) 0.026(3) Uani 1 1 d . . .
H4B H 0.2295 -0.0688 0.2106 0.031 Uiso 1 1 calc R . .
C4A C 0.5378(4) -0.0048(5) 0.3047(3) 0.028(3) Uani 1 1 d . . .
H4A H 0.5691 -0.0023 0.3242 0.034 Uiso 1 1 calc R . .
C5B C 0.2523(4) 0.0146(5) 0.2366(3) 0.025(2) Uani 1 1 d . . .
C5A C 0.4937(5) -0.0108(5) 0.3170(4) 0.038(3) Uani 1 1 d . . .
C6B C 0.2747(4) 0.0687(5) 0.2300(3) 0.023(2) Uani 1 1 d . . .
H6B H 0.2782 0.1002 0.2487 0.027 Uiso 1 1 calc R . .
C6A C 0.4469(4) -0.0189(5) 0.2857(3) 0.031(3) Uani 1 1 d . . .
H6A H 0.4164 -0.0257 0.2923 0.037 Uiso 1 1 calc R . .
C7B C 0.2384(4) 0.0041(5) 0.2755(3) 0.030(3) Uani 1 1 d . . .
C7A C 0.4915(4) -0.0077(5) 0.3606(3) 0.040(3) Uani 1 1 d D . .
C8B C 0.2880(5) -0.0012(6) 0.3103(3) 0.042(3) Uani 1 1 d . . .
H8B1 H 0.3085 -0.0346 0.3051 0.063 Uiso 1 1 calc R . .
H8B2 H 0.2792 -0.0088 0.3347 0.063 Uiso 1 1 calc R . .
H8B3 H 0.3070 0.0366 0.3126 0.063 Uiso 1 1 calc R . .
C8A C 0.4584(6) -0.0600(7) 0.3695(5) 0.078(5) Uani 1 1 d DU . .
H8A1 H 0.4654 -0.0973 0.3571 0.117 Uiso 1 1 calc R . .
H8A2 H 0.4228 -0.0496 0.3591 0.117 Uiso 1 1 calc R . .
H8A3 H 0.4663 -0.0660 0.3979 0.117 Uiso 1 1 calc R . .
C9B C 0.2057(4) -0.0551(5) 0.2757(3) 0.035(3) Uani 1 1 d . . .
H9B1 H 0.2246 -0.0906 0.2714 0.052 Uiso 1 1 calc R . .
H9B2 H 0.1741 -0.0524 0.2547 0.052 Uiso 1 1 calc R . .
H9B3 H 0.1983 -0.0587 0.3010 0.052 Uiso 1 1 calc R . .
C9A C 0.4695(7) 0.0542(8) 0.3653(5) 0.088(5) Uani 1 1 d U . .
H9A1 H 0.4678 0.0589 0.3923 0.131 Uiso 1 1 calc R . .
H9A2 H 0.4356 0.0574 0.3473 0.131 Uiso 1 1 calc R . .
H9A3 H 0.4910 0.0858 0.3593 0.131 Uiso 1 1 calc R . .
C10A C 0.5443(5) -0.0104(8) 0.3893(4) 0.074(5) Uani 1 1 d DU . .
H10A H 0.5615 -0.0470 0.3844 0.111 Uiso 1 1 calc R . .
H10B H 0.5417 -0.0109 0.4162 0.111 Uiso 1 1 calc R . .
H10C H 0.5636 0.0252 0.3856 0.111 Uiso 1 1 calc R . .
C10B C 0.2069(5) 0.0599(6) 0.2838(4) 0.044(3) Uani 1 1 d . . .
H10D H 0.1961 0.0520 0.3074 0.066 Uiso 1 1 calc R . .
H10E H 0.1773 0.0660 0.2615 0.066 Uiso 1 1 calc R . .
H10F H 0.2280 0.0963 0.2878 0.066 Uiso 1 1 calc R . .
C11A C 0.5861(4) 0.0084(5) 0.2520(4) 0.034(3) Uani 1 1 d . . .
H11A H 0.6138 0.0186 0.2755 0.041 Uiso 1 1 calc R . .
H11B H 0.5805 0.0440 0.2345 0.041 Uiso 1 1 calc R . .
C11B C 0.2595(4) -0.0767(5) 0.1427(3) 0.027(3) Uani 1 1 d . . .
H11C H 0.2506 -0.1147 0.1538 0.033 Uiso 1 1 calc R . .
H11D H 0.2928 -0.0825 0.1379 0.033 Uiso 1 1 calc R . .
C12A C 0.6037(4) -0.0455(5) 0.2303(3) 0.026(3) Uani 1 1 d . . .
C12B C 0.2198(4) -0.0641(5) 0.1029(3) 0.023(2) Uani 1 1 d . . .
C13B C 0.2358(4) -0.0423(5) 0.0701(3) 0.026(3) Uani 1 1 d . . .
C13A C 0.5944(4) -0.0468(5) 0.1910(4) 0.032(3) Uani 1 1 d . . .
C14B C 0.1979(5) -0.0295(5) 0.0344(3) 0.033(3) Uani 1 1 d . . .
C14A C 0.6065(4) -0.0984(5) 0.1703(3) 0.029(3) Uani 1 1 d . . .
C15B C 0.1470(4) -0.0400(5) 0.0303(3) 0.033(3) Uani 1 1 d . . .
H15B H 0.1228 -0.0302 0.0064 0.039 Uiso 1 1 calc R . .
C15A C 0.6336(4) -0.1467(5) 0.1952(4) 0.034(3) Uani 1 1 d . . .
H15A H 0.6429 -0.1810 0.1828 0.041 Uiso 1 1 calc R . .
C16A C 0.6470(4) -0.1461(5) 0.2363(3) 0.029(3) Uani 1 1 d . . .
C16B C 0.1307(4) -0.0660(6) 0.0624(3) 0.033(3) Uani 1 1 d . . .
C17B C 0.1693(4) -0.0752(5) 0.0985(3) 0.028(3) Uani 1 1 d . . .
H17B H 0.1596 -0.0896 0.1205 0.034 Uiso 1 1 calc R . .
C17A C 0.6306(4) -0.0935(5) 0.2534(4) 0.034(3) Uani 1 1 d . . .
H17A H 0.6381 -0.0909 0.2811 0.041 Uiso 1 1 calc R . .
C18B C 0.0764(5) -0.0909(6) 0.0568(4) 0.045(3) Uani 1 1 d . . .
C18A C 0.6825(4) -0.1939(5) 0.2616(3) 0.034(3) Uani 1 1 d . . .
C19B C 0.0364(5) -0.0545(7) 0.0241(4) 0.055(4) Uani 1 1 d . . .
H19A H 0.0285 -0.0164 0.0350 0.082 Uiso 1 1 calc R . .
H19B H 0.0056 -0.0786 0.0149 0.082 Uiso 1 1 calc R . .
H19C H 0.0502 -0.0461 0.0021 0.082 Uiso 1 1 calc R . .
C19A C 0.7388(4) -0.1710(6) 0.2675(4) 0.043(3) Uani 1 1 d . . .
H19D H 0.7451 -0.1661 0.2419 0.065 Uiso 1 1 calc R . .
H19E H 0.7623 -0.2007 0.2830 0.065 Uiso 1 1 calc R . .
H19F H 0.7435 -0.1322 0.2813 0.065 Uiso 1 1 calc R . .
C20A C 0.6734(5) -0.2045(6) 0.3029(4) 0.051(4) Uani 1 1 d . . .
H20A H 0.6883 -0.1713 0.3204 0.077 Uiso 1 1 calc R . .
H20B H 0.6890 -0.2427 0.3139 0.077 Uiso 1 1 calc R . .
H20C H 0.6372 -0.2062 0.3000 0.077 Uiso 1 1 calc R . .
C20B C 0.0600(4) -0.0852(6) 0.0959(4) 0.048(4) Uani 1 1 d . . .
H20D H 0.0831 -0.1084 0.1167 0.072 Uiso 1 1 calc R . .
H20E H 0.0257 -0.1009 0.0915 0.072 Uiso 1 1 calc R . .
H20F H 0.0609 -0.0426 0.1036 0.072 Uiso 1 1 calc R . .
C21A C 0.6768(5) -0.2580(6) 0.2410(4) 0.050(4) Uani 1 1 d . . .
H21A H 0.6411 -0.2667 0.2292 0.075 Uiso 1 1 calc R . .
H21B H 0.6914 -0.2891 0.2604 0.075 Uiso 1 1 calc R . .
H21C H 0.6944 -0.2579 0.2206 0.075 Uiso 1 1 calc R . .
C21B C 0.0774(5) -0.1612(7) 0.0446(4) 0.056(4) Uani 1 1 d . . .
H21D H 0.0894 -0.1645 0.0212 0.084 Uiso 1 1 calc R . .
H21E H 0.0434 -0.1781 0.0391 0.084 Uiso 1 1 calc R . .
H21F H 0.1001 -0.1836 0.0662 0.084 Uiso 1 1 calc R . .
C22B C 0.2132(5) -0.0014(5) -0.0013(3) 0.032(3) Uani 1 1 d . . .
H22A H 0.2494 -0.0095 0.0019 0.038 Uiso 1 1 calc R . .
H22B H 0.1939 -0.0219 -0.0256 0.038 Uiso 1 1 calc R . .
C22A C 0.5927(4) -0.1062(6) 0.1267(3) 0.040(3) Uani 1 1 d . . .
H22C H 0.6222 -0.1221 0.1191 0.048 Uiso 1 1 calc R . .
H22D H 0.5842 -0.0663 0.1140 0.048 Uiso 1 1 calc R . .
C23B C 0.2039(4) 0.0680(5) -0.0061(3) 0.032(3) Uani 1 1 d . . .
C23A C 0.5471(4) -0.1501(5) 0.1114(3) 0.029(3) Uani 1 1 d . . .
C24B C 0.2372(4) 0.1090(5) 0.0200(3) 0.030(3) Uani 1 1 d . . .
C24A C 0.4970(4) -0.1299(5) 0.1069(3) 0.027(3) Uani 1 1 d . . .
C25B C 0.2306(4) 0.1730(5) 0.0171(3) 0.031(3) Uani 1 1 d . . .
C25A C 0.4556(4) -0.1680(5) 0.0929(3) 0.025(2) Uani 1 1 d . . .
C26B C 0.1880(4) 0.1953(6) -0.0120(3) 0.032(3) Uani 1 1 d . . .
H26B H 0.1822 0.2376 -0.0140 0.038 Uiso 1 1 calc R . .
C26A C 0.4629(5) -0.2277(5) 0.0823(3) 0.034(3) Uani 1 1 d . . .
H26A H 0.4344 -0.2528 0.0725 0.040 Uiso 1 1 calc R . .
C27B C 0.1532(4) 0.1555(6) -0.0387(3) 0.033(3) Uani 1 1 d . . .
C27A C 0.5127(4) -0.2523(5) 0.0861(3) 0.030(3) Uani 1 1 d . . .
C28B C 0.1628(5) 0.0948(6) -0.0338(4) 0.040(3) Uani 1 1 d . . .
H28B H 0.1397 0.0684 -0.0507 0.048 Uiso 1 1 calc R . .
C28A C 0.5535(4) -0.2121(5) 0.0999(3) 0.032(3) Uani 1 1 d . . .
H28A H 0.5865 -0.2261 0.1017 0.039 Uiso 1 1 calc R . .
C29B C 0.1063(4) 0.1849(6) -0.0693(4) 0.045(3) Uani 1 1 d . . .
C29A C 0.5222(5) -0.3185(6) 0.0762(4) 0.042(3) Uani 1 1 d . . .
C30A C 0.4731(6) -0.3551(7) 0.0562(5) 0.068(5) Uani 1 1 d . . .
H30A H 0.4505 -0.3545 0.0731 0.102 Uiso 1 1 calc R . .
H30B H 0.4820 -0.3970 0.0521 0.102 Uiso 1 1 calc R . .
H30C H 0.4562 -0.3368 0.0309 0.102 Uiso 1 1 calc R . .
C30B C 0.0850(7) 0.1370(9) -0.1036(4) 0.088(6) Uani 1 1 d . . .
H30D H 0.0718 0.1018 -0.0930 0.132 Uiso 1 1 calc R . .
H30E H 0.1122 0.1242 -0.1146 0.132 Uiso 1 1 calc R . .
H30F H 0.0580 0.1555 -0.1242 0.132 Uiso 1 1 calc R . .
C31A C 0.5551(6) -0.3198(7) 0.0455(5) 0.078(5) Uani 1 1 d . . .
H31A H 0.5352 -0.3036 0.0203 0.117 Uiso 1 1 calc R . .
H31B H 0.5649 -0.3615 0.0419 0.117 Uiso 1 1 calc R . .
H31C H 0.5854 -0.2951 0.0554 0.117 Uiso 1 1 calc R . .
C31B C 0.1240(7) 0.2417(8) -0.0890(5) 0.086(5) Uani 1 1 d U . .
H31D H 0.1006 0.2485 -0.1149 0.130 Uiso 1 1 calc R . .
H31E H 0.1578 0.2344 -0.0917 0.130 Uiso 1 1 calc R . .
H31F H 0.1246 0.2774 -0.0726 0.130 Uiso 1 1 calc R . .
C32A C 0.5497(6) -0.3515(6) 0.1143(4) 0.055(4) Uani 1 1 d . . .
H32A H 0.5816 -0.3311 0.1265 0.083 Uiso 1 1 calc R . .
H32B H 0.5563 -0.3934 0.1083 0.083 Uiso 1 1 calc R . .
H32C H 0.5286 -0.3511 0.1323 0.083 Uiso 1 1 calc R . .
C32B C 0.0684(5) 0.2056(8) -0.0486(4) 0.067(5) Uani 1 1 d . . .
H32D H 0.0606 0.1722 -0.0331 0.101 Uiso 1 1 calc R . .
H32E H 0.0375 0.2187 -0.0679 0.101 Uiso 1 1 calc R . .
H32F H 0.0824 0.2394 -0.0311 0.101 Uiso 1 1 calc R . .
C33B C 0.2672(4) 0.2152(5) 0.0454(3) 0.030(3) Uani 1 1 d . . .
H33A H 0.3021 0.2044 0.0458 0.036 Uiso 1 1 calc R . .
H33B H 0.2610 0.2572 0.0356 0.036 Uiso 1 1 calc R . .
C33A C 0.4018(4) -0.1418(6) 0.0896(3) 0.033(3) Uani 1 1 d . . .
H33C H 0.3986 -0.1018 0.0768 0.039 Uiso 1 1 calc R . .
H33D H 0.3762 -0.1689 0.0729 0.039 Uiso 1 1 calc R . .
C34B C 0.2626(4) 0.2127(5) 0.0870(3) 0.025(3) Uani 1 1 d . . .
C34A C 0.3915(4) -0.1353(5) 0.1293(3) 0.022(2) Uani 1 1 d . . .
C35A C 0.3926(4) -0.0805(5) 0.1493(3) 0.025(3) Uani 1 1 d . . .
C35B C 0.2960(4) 0.1808(5) 0.1175(3) 0.025(3) Uani 1 1 d . . .
C36A C 0.3893(4) -0.0778(5) 0.1881(3) 0.024(2) Uani 1 1 d . . .
C36B C 0.2862(4) 0.1746(5) 0.1566(3) 0.025(3) Uani 1 1 d . . .
C37A C 0.3790(4) -0.1337(5) 0.2053(3) 0.026(3) Uani 1 1 d . . .
H37A H 0.3762 -0.1333 0.2313 0.031 Uiso 1 1 calc R . .
C37B C 0.2436(4) 0.2080(5) 0.1622(3) 0.029(3) Uani 1 1 d . . .
H37B H 0.2375 0.2068 0.1871 0.035 Uiso 1 1 calc R . .
C38A C 0.3730(4) -0.1889(5) 0.1848(3) 0.026(3) Uani 1 1 d . . .
C38B C 0.2119(4) 0.2412(5) 0.1330(4) 0.037(3) Uani 1 1 d . . .
C39A C 0.3812(4) -0.1864(5) 0.1480(3) 0.031(3) Uani 1 1 d . . .
H39A H 0.3796 -0.2236 0.1344 0.037 Uiso 1 1 calc R . .
C39B C 0.2208(4) 0.2440(5) 0.0945(3) 0.028(3) Uani 1 1 d . . .
H39B H 0.1988 0.2668 0.0742 0.033 Uiso 1 1 calc R . .
C40A C 0.3584(5) -0.2481(5) 0.2041(4) 0.038(3) Uani 1 1 d . . .
C40B C 0.1667(4) 0.2784(6) 0.1414(3) 0.035(3) Uani 1 1 d . . .
C41A C 0.3593(6) -0.3050(6) 0.1797(4) 0.064(4) Uani 1 1 d . . .
H41A H 0.3305 -0.3045 0.1563 0.096 Uiso 1 1 calc R . .
H41B H 0.3574 -0.3410 0.1953 0.096 Uiso 1 1 calc R . .
H41C H 0.3906 -0.3060 0.1719 0.096 Uiso 1 1 calc R . .
C41B C 0.1363(6) 0.3170(7) 0.1042(4) 0.066(4) Uani 1 1 d U . .
H41D H 0.1247 0.2902 0.0816 0.099 Uiso 1 1 calc R . .
H41E H 0.1583 0.3481 0.0984 0.099 Uiso 1 1 calc R . .
H41F H 0.1072 0.3361 0.1100 0.099 Uiso 1 1 calc R . .
C42A C 0.3039(5) -0.2403(6) 0.2083(4) 0.056(4) Uani 1 1 d . . .
H42A H 0.2796 -0.2421 0.1823 0.084 Uiso 1 1 calc R . .
H42B H 0.3012 -0.2012 0.2204 0.084 Uiso 1 1 calc R . .
H42C H 0.2968 -0.2727 0.2247 0.084 Uiso 1 1 calc R . .
C42B C 0.1873(6) 0.3233(6) 0.1769(4) 0.061(4) Uani 1 1 d . . .
H42D H 0.1589 0.3417 0.1841 0.091 Uiso 1 1 calc R . .
H42E H 0.2074 0.3550 0.1692 0.091 Uiso 1 1 calc R . .
H42F H 0.2084 0.3011 0.1993 0.091 Uiso 1 1 calc R . .
C43B C 0.1284(5) 0.2347(6) 0.1520(4) 0.049(4) Uani 1 1 d . . .
H43A H 0.1097 0.2129 0.1285 0.074 Uiso 1 1 calc R . .
H43B H 0.1050 0.2579 0.1625 0.074 Uiso 1 1 calc R . .
H43C H 0.1466 0.2057 0.1718 0.074 Uiso 1 1 calc R . .
C43A C 0.3957(5) -0.2588(6) 0.2447(4) 0.054(4) Uani 1 1 d . . .
H43D H 0.3899 -0.2989 0.2543 0.081 Uiso 1 1 calc R . .
H43E H 0.3907 -0.2279 0.2630 0.081 Uiso 1 1 calc R . .
H43F H 0.4302 -0.2565 0.2426 0.081 Uiso 1 1 calc R . .
C44B C 0.3180(4) 0.1378(4) 0.1896(3) 0.021(2) Uani 1 1 d . . .
H44A H 0.3260 0.1622 0.2138 0.025 Uiso 1 1 calc R . .
H44B H 0.3502 0.1280 0.1838 0.025 Uiso 1 1 calc R . .
C44A C 0.3948(4) -0.0199(5) 0.2126(3) 0.027(3) Uani 1 1 d . . .
H44C H 0.3664 -0.0174 0.2245 0.032 Uiso 1 1 calc R . .
H44D H 0.3927 0.0155 0.1952 0.032 Uiso 1 1 calc R . .
C45A C 0.5128(4) -0.1584(6) 0.2480(4) 0.039(3) Uani 1 1 d . . .
H45A H 0.5058 -0.1199 0.2570 0.047 Uiso 1 1 calc R . .
C45B C 0.1633(4) 0.0776(5) 0.1276(3) 0.032(3) Uani 1 1 d . . .
H45B H 0.1916 0.0673 0.1486 0.038 Uiso 1 1 calc R . .
C46A C 0.5058(4) -0.1684(6) 0.2072(4) 0.040(3) Uani 1 1 d . . .
H46A H 0.4939 -0.1364 0.1892 0.048 Uiso 1 1 calc R . .
C46B C 0.1712(4) 0.0972(5) 0.0927(4) 0.037(3) Uani 1 1 d . . .
H46B H 0.2042 0.1008 0.0899 0.044 Uiso 1 1 calc R . .
C47A C 0.5157(4) -0.2219(6) 0.1938(3) 0.034(3) Uani 1 1 d . . .
H47A H 0.5127 -0.2271 0.1667 0.040 Uiso 1 1 calc R . .
C47B C 0.1294(5) 0.1114(6) 0.0622(4) 0.038(3) Uani 1 1 d . . .
H47B H 0.1336 0.1239 0.0377 0.046 Uiso 1 1 calc R . .
C48A C 0.5310(5) -0.2718(6) 0.2206(4) 0.040(3) Uani 1 1 d . . .
H48A H 0.5356 -0.3110 0.2114 0.049 Uiso 1 1 calc R . .
C48B C 0.0819(5) 0.1074(6) 0.0670(4) 0.043(3) Uani 1 1 d . . .
H48B H 0.0537 0.1183 0.0461 0.052 Uiso 1 1 calc R . .
C49A C 0.5386(5) -0.2606(6) 0.2605(4) 0.044(3) Uani 1 1 d . . .
H49A H 0.5503 -0.2924 0.2787 0.053 Uiso 1 1 calc R . .
C49B C 0.0748(5) 0.0878(6) 0.1017(4) 0.045(3) Uani 1 1 d . . .
H49B H 0.0420 0.0846 0.1049 0.054 Uiso 1 1 calc R . .
C50A C 0.5375(6) -0.1941(6) 0.3176(4) 0.056(4) Uani 1 1 d . . .
H50A H 0.5615 -0.1611 0.3265 0.084 Uiso 1 1 calc R . .
H50B H 0.5507 -0.2310 0.3320 0.084 Uiso 1 1 calc R . .
H50C H 0.5053 -0.1835 0.3224 0.084 Uiso 1 1 calc R . .
C50B C 0.1087(5) 0.0518(6) 0.1709(4) 0.053(4) Uani 1 1 d . . .
H50D H 0.1302 0.0169 0.1810 0.079 Uiso 1 1 calc R . .
H50E H 0.0733 0.0403 0.1663 0.079 Uiso 1 1 calc R . .
H50F H 0.1167 0.0846 0.1901 0.079 Uiso 1 1 calc R . .
O1C O 0.4251(3) 0.2159(3) 0.1730(2) 0.0292(18) Uani 1 1 d . . .
O2C O 0.3871(3) 0.2829(4) 0.1043(2) 0.041(2) Uani 1 1 d . . .
O3C O 0.4875(3) 0.2308(4) 0.1124(2) 0.0342(19) Uani 1 1 d . . .
O4C O 0.4923(2) 0.1235(3) 0.1575(2) 0.0269(17) Uani 1 1 d . . .
N1C N 0.5422(4) 0.3584(5) 0.2528(4) 0.056(3) Uani 1 1 d . . .
C1C C 0.4368(4) 0.1890(5) 0.2405(3) 0.031(3) Uani 1 1 d . . .
C2C C 0.4155(4) 0.2276(5) 0.2075(3) 0.027(3) Uani 1 1 d . . .
C3C C 0.3815(4) 0.2762(5) 0.2101(4) 0.032(3) Uani 1 1 d . . .
C4C C 0.3712(4) 0.2839(5) 0.2474(3) 0.031(3) Uani 1 1 d . . .
H4C H 0.3502 0.3164 0.2503 0.037 Uiso 1 1 calc R . .
C5C C 0.3905(4) 0.2463(5) 0.2795(3) 0.029(3) Uani 1 1 d . . .
C6C C 0.4246(4) 0.1994(5) 0.2761(4) 0.034(3) Uani 1 1 d . . .
H6C H 0.4393 0.1748 0.2982 0.041 Uiso 1 1 calc R . .
C7C C 0.3765(5) 0.2522(6) 0.3193(4) 0.039(3) Uani 1 1 d . . .
C8C C 0.4255(5) 0.2540(7) 0.3556(4) 0.052(4) Uani 1 1 d . . .
H8C1 H 0.4434 0.2921 0.3554 0.077 Uiso 1 1 calc R . .
H8C2 H 0.4476 0.2202 0.3537 0.077 Uiso 1 1 calc R . .
H8C3 H 0.4157 0.2508 0.3800 0.077 Uiso 1 1 calc R . .
C9C C 0.3449(5) 0.3071(6) 0.3202(4) 0.043(3) Uani 1 1 d . . .
H9C1 H 0.3627 0.3433 0.3156 0.064 Uiso 1 1 calc R . .
H9C2 H 0.3384 0.3100 0.3459 0.064 Uiso 1 1 calc R . .
H9C3 H 0.3128 0.3036 0.2998 0.064 Uiso 1 1 calc R . .
C10C C 0.3460(6) 0.1926(6) 0.3240(4) 0.056(4) Uani 1 1 d . . .
H10G H 0.3452 0.1888 0.3513 0.085 Uiso 1 1 calc R . .
H10H H 0.3626 0.1572 0.3167 0.085 Uiso 1 1 calc R . .
H10I H 0.3116 0.1954 0.3069 0.085 Uiso 1 1 calc R . .
C11C C 0.3580(4) 0.3144(5) 0.1741(3) 0.031(3) Uani 1 1 d . . .
H11E H 0.3398 0.2871 0.1528 0.037 Uiso 1 1 calc R . .
H11F H 0.3328 0.3414 0.1802 0.037 Uiso 1 1 calc R . .
C12C C 0.3940(4) 0.3529(5) 0.1588(3) 0.027(3) Uani 1 1 d . . .
C13C C 0.4082(4) 0.3329(6) 0.1239(4) 0.043(3) Uani 1 1 d . . .
C14C C 0.4441(4) 0.3692(6) 0.1110(4) 0.037(3) Uani 1 1 d . . .
C15C C 0.4610(5) 0.4236(6) 0.1295(4) 0.044(3) Uani 1 1 d . . .
H15C H 0.4842 0.4467 0.1202 0.053 Uiso 1 1 calc R . .
C16C C 0.4451(4) 0.4466(5) 0.1619(4) 0.034(3) Uani 1 1 d . . .
C17C C 0.4127(5) 0.4078(6) 0.1753(4) 0.039(3) Uani 1 1 d . . .
H17C H 0.4030 0.4205 0.1976 0.047 Uiso 1 1 calc R . .
C18C C 0.4605(5) 0.5126(6) 0.1778(4) 0.051(4) Uani 1 1 d . . .
C19C C 0.4309(6) 0.5570(7) 0.1469(5) 0.076(5) Uani 1 1 d . . .
H19G H 0.3952 0.5457 0.1393 0.114 Uiso 1 1 calc R . .
H19H H 0.4438 0.5557 0.1239 0.114 Uiso 1 1 calc R . .
H19I H 0.4346 0.5979 0.1579 0.114 Uiso 1 1 calc R . .
C20C C 0.5195(5) 0.5213(6) 0.1856(5) 0.067(4) Uani 1 1 d . . .
H20G H 0.5292 0.5614 0.1968 0.101 Uiso 1 1 calc R . .
H20H H 0.5284 0.5174 0.1609 0.101 Uiso 1 1 calc R . .
H20I H 0.5373 0.4903 0.2040 0.101 Uiso 1 1 calc R . .
C21C C 0.4483(6) 0.5235(6) 0.2163(5) 0.061(4) Uani 1 1 d . . .
H21G H 0.4636 0.5616 0.2277 0.091 Uiso 1 1 calc R . .
H21H H 0.4617 0.4902 0.2343 0.091 Uiso 1 1 calc R . .
H21I H 0.4118 0.5258 0.2116 0.091 Uiso 1 1 calc R . .
C22C C 0.4633(5) 0.3466(6) 0.0756(3) 0.045(3) Uani 1 1 d . . .
H22E H 0.4623 0.3802 0.0571 0.054 Uiso 1 1 calc R . .
H22F H 0.4411 0.3139 0.0615 0.054 Uiso 1 1 calc R . .
C23C C 0.5187(5) 0.3225(6) 0.0917(3) 0.038(3) Uani 1 1 d . . .
C24C C 0.5279(4) 0.2643(5) 0.1100(3) 0.034(3) Uani 1 1 d . . .
C25C C 0.5766(4) 0.2411(6) 0.1239(3) 0.032(3) Uani 1 1 d . . .
C26C C 0.6189(4) 0.2758(6) 0.1190(3) 0.036(3) Uani 1 1 d . . .
H26C H 0.6519 0.2599 0.1280 0.043 Uiso 1 1 calc R . .
C27C C 0.6112(5) 0.3332(6) 0.1008(3) 0.042(3) Uani 1 1 d . . .
C28C C 0.5612(5) 0.3556(6) 0.0871(4) 0.046(3) Uani 1 1 d . . .
H28C H 0.5558 0.3938 0.0745 0.055 Uiso 1 1 calc R . .
C29C C 0.6569(5) 0.3707(7) 0.0938(4) 0.051(4) Uani 1 1 d . . .
C30C C 0.6583(7) 0.4338(8) 0.1120(5) 0.082(5) Uani 1 1 d U . .
H30G H 0.6627 0.4299 0.1402 0.123 Uiso 1 1 calc R . .
H30H H 0.6267 0.4549 0.0999 0.123 Uiso 1 1 calc R . .
H30I H 0.6865 0.4568 0.1076 0.123 Uiso 1 1 calc R . .
C31C C 0.7067(6) 0.3408(7) 0.1100(4) 0.069(4) Uani 1 1 d U . .
H31G H 0.7336 0.3685 0.1083 0.103 Uiso 1 1 calc R . .
H31H H 0.7083 0.3042 0.0948 0.103 Uiso 1 1 calc R . .
H31I H 0.7108 0.3299 0.1374 0.103 Uiso 1 1 calc R . .
C32C C 0.6492(5) 0.3770(7) 0.0482(4) 0.057(4) Uani 1 1 d . . .
H32G H 0.6774 0.3995 0.0435 0.085 Uiso 1 1 calc R . .
H32H H 0.6177 0.3986 0.0363 0.085 Uiso 1 1 calc R . .
H32I H 0.6476 0.3367 0.0365 0.085 Uiso 1 1 calc R . .
C33C C 0.5847(4) 0.1778(6) 0.1430(3) 0.034(3) Uani 1 1 d . . .
H33E H 0.6198 0.1653 0.1454 0.041 Uiso 1 1 calc R . .
H33F H 0.5623 0.1491 0.1249 0.041 Uiso 1 1 calc R . .
C34C C 0.5751(4) 0.1716(5) 0.1836(3) 0.030(3) Uani 1 1 d . . .
C35C C 0.5283(4) 0.1499(5) 0.1881(3) 0.026(3) Uani 1 1 d . . .
C36C C 0.5194(4) 0.1542(5) 0.2272(3) 0.028(3) Uani 1 1 d . . .
C37C C 0.5591(4) 0.1713(5) 0.2598(3) 0.028(3) Uani 1 1 d . . .
H37C H 0.5532 0.1717 0.2849 0.033 Uiso 1 1 calc R . .
C38C C 0.6089(4) 0.1885(5) 0.2569(3) 0.033(3) Uani 1 1 d . . .
C39C C 0.6148(4) 0.1891(5) 0.2164(4) 0.034(3) Uani 1 1 d . . .
H39C H 0.6459 0.2015 0.2126 0.041 Uiso 1 1 calc R . .
C40C C 0.6532(4) 0.2005(5) 0.2929(3) 0.033(3) Uani 1 1 d . . .
C41C C 0.6454(5) 0.2696(7) 0.3072(5) 0.072(5) Uani 1 1 d . . .
H41G H 0.6435 0.2978 0.2856 0.108 Uiso 1 1 calc R . .
H41H H 0.6738 0.2805 0.3295 0.108 Uiso 1 1 calc R . .
H41I H 0.6141 0.2717 0.3149 0.108 Uiso 1 1 calc R . .
C42C C 0.7049(5) 0.1986(8) 0.2861(4) 0.064(4) Uani 1 1 d . . .
H42G H 0.7098 0.1595 0.2748 0.095 Uiso 1 1 calc R . .
H42H H 0.7307 0.2042 0.3111 0.095 Uiso 1 1 calc R . .
H42I H 0.7077 0.2310 0.2680 0.095 Uiso 1 1 calc R . .
C43C C 0.6527(5) 0.1558(7) 0.3262(4) 0.057(4) Uani 1 1 d . . .
H43G H 0.6219 0.1618 0.3344 0.086 Uiso 1 1 calc R . .
H43H H 0.6821 0.1631 0.3485 0.086 Uiso 1 1 calc R . .
H43I H 0.6536 0.1144 0.3169 0.086 Uiso 1 1 calc R . .
C44C C 0.4692(4) 0.1346(5) 0.2340(3) 0.031(3) Uani 1 1 d . . .
H44E H 0.4761 0.1078 0.2572 0.037 Uiso 1 1 calc R . .
H44F H 0.4498 0.1112 0.2111 0.037 Uiso 1 1 calc R . .
C45C C 0.5447(7) 0.3347(7) 0.2150(5) 0.071(5) Uani 1 1 d . . .
H45C H 0.5202 0.3068 0.2009 0.085 Uiso 1 1 calc R . .
C46C C 0.5815(6) 0.3527(7) 0.2007(5) 0.058(4) Uani 1 1 d . . .
H46C H 0.5832 0.3380 0.1760 0.070 Uiso 1 1 calc R . .
C47C C 0.6188(6) 0.3939(7) 0.2218(5) 0.069(5) Uani 1 1 d . . .
H47C H 0.6461 0.4040 0.2117 0.083 Uiso 1 1 calc R . .
C48C C 0.6166(5) 0.4191(7) 0.2557(5) 0.058(4) Uani 1 1 d . . .
H48C H 0.6399 0.4495 0.2678 0.070 Uiso 1 1 calc R . .
C49C C 0.5793(5) 0.3997(6) 0.2727(4) 0.048(3) Uani 1 1 d . . .
H49C H 0.5790 0.4145 0.2977 0.057 Uiso 1 1 calc R . .
C50C C 0.5034(6) 0.3370(6) 0.2699(5) 0.067(4) Uani 1 1 d . . .
H50G H 0.4991 0.3661 0.2895 0.101 Uiso 1 1 calc R . .
H50H H 0.5132 0.2978 0.2823 0.101 Uiso 1 1 calc R . .
H50I H 0.4716 0.3328 0.2493 0.101 Uiso 1 1 calc R . .
U4 U 0.575774(19) 0.57623(3) 0.349636(17) 0.05341(15) Uani 1 1 d . . .
Cl4 Cl 0.49567(12) 0.65177(14) 0.33150(10) 0.0442(8) Uani 1 1 d . . .
Cl5 Cl 0.56753(17) 0.5645(2) 0.42185(12) 0.0843(13) Uani 1 1 d . . .
Cl6 Cl 0.65156(16) 0.4965(2) 0.36167(15) 0.0891(14) Uani 1 1 d . . .
Cl7 Cl 0.58612(16) 0.58881(18) 0.27798(12) 0.0701(11) Uani 1 1 d . . .
Cl8 Cl 0.51079(14) 0.48393(17) 0.32793(13) 0.0644(11) Uani 1 1 d . . .
Cl9 Cl 0.63611(16) 0.6727(2) 0.36949(13) 0.0815(13) Uani 1 1 d . . .
N1 N 0.6520(5) 0.0414(6) 0.1395(4) 0.075(4) Uani 1 1 d GU . .
C1 C 0.6576(5) 0.0401(6) 0.1011(4) 0.088(4) Uani 1 1 d GU . .
H1 H 0.6319 0.0232 0.0803 0.105 Uiso 1 1 calc R . .
C2 C 0.7016(6) 0.0643(8) 0.0937(4) 0.103(5) Uani 1 1 d GU . .
H2 H 0.7053 0.0634 0.0680 0.123 Uiso 1 1 calc R . .
C3 C 0.7400(5) 0.0897(8) 0.1248(5) 0.104(5) Uani 1 1 d GU . .
H3 H 0.7694 0.1058 0.1198 0.125 Uiso 1 1 calc R . .
C4 C 0.7344(5) 0.0909(7) 0.1632(4) 0.103(5) Uani 1 1 d GU . .
H4 H 0.7600 0.1079 0.1840 0.124 Uiso 1 1 calc R . .
C5 C 0.6904(6) 0.0668(7) 0.1706(3) 0.090(4) Uani 1 1 d GU . .
H5 H 0.6866 0.0676 0.1963 0.108 Uiso 1 1 calc R . .
N2 N 0.5072(3) 0.1270(4) -0.0064(3) 0.030(2) Uani 1 1 d . . .
C6 C 0.5084(4) 0.1833(5) 0.0099(3) 0.033(3) Uani 1 1 d . . .
H6 H 0.4780 0.2023 0.0108 0.040 Uiso 1 1 calc R . .
C7 C 0.5546(5) 0.2130(6) 0.0254(3) 0.037(3) Uani 1 1 d . . .
H7 H 0.5553 0.2515 0.0372 0.044 Uiso 1 1 calc R . .
C8 C 0.5994(5) 0.1858(5) 0.0235(3) 0.036(3) Uani 1 1 d . . .
H8 H 0.6306 0.2058 0.0340 0.043 Uiso 1 1 calc R . .
C9 C 0.5981(5) 0.1288(6) 0.0062(3) 0.043(3) Uani 1 1 d . . .
H9 H 0.6283 0.1104 0.0044 0.052 Uiso 1 1 calc R . .
C10 C 0.5500(4) 0.0980(6) -0.0092(3) 0.036(3) Uani 1 1 d . . .
H10 H 0.5484 0.0592 -0.0207 0.044 Uiso 1 1 calc R . .
C11 C 0.4573(4) 0.0935(5) -0.0208(3) 0.035(3) Uani 1 1 d . . .
H11G H 0.4596 0.0637 -0.0406 0.053 Uiso 1 1 calc R . .
H11H H 0.4304 0.1224 -0.0324 0.053 Uiso 1 1 calc R . .
H11I H 0.4497 0.0730 0.0013 0.053 Uiso 1 1 calc R . .
N3 N 0.3081(6) 0.2038(7) -0.1080(5) 0.088(4) Uani 1 1 d U . .
C12 C 0.3193(7) 0.1829(9) -0.0704(5) 0.081(4) Uani 1 1 d U . .
H12 H 0.3424 0.2062 -0.0510 0.097 Uiso 1 1 calc R . .
C13 C 0.3011(6) 0.1328(9) -0.0578(5) 0.075(4) Uani 1 1 d U . .
H13 H 0.3117 0.1199 -0.0314 0.089 Uiso 1 1 calc R . .
C14 C 0.2659(7) 0.1013(9) -0.0864(5) 0.087(4) Uani 1 1 d U . .
H14 H 0.2517 0.0651 -0.0799 0.105 Uiso 1 1 calc R . .
C15 C 0.2518(7) 0.1220(9) -0.1232(5) 0.085(4) Uani 1 1 d U . .
H15 H 0.2255 0.1017 -0.1418 0.102 Uiso 1 1 calc R . .
C16 C 0.2737(6) 0.1709(9) -0.1353(5) 0.080(4) Uani 1 1 d U . .
H16 H 0.2651 0.1818 -0.1622 0.096 Uiso 1 1 calc R . .
N4 N 0.2846(7) 0.3460(9) -0.0598(5) 0.075(5) Uani 0.50 1 d PGU . .
C17 C 0.2969(8) 0.4077(9) -0.0624(5) 0.071(5) Uani 0.50 1 d PGU . .
H17 H 0.2843 0.4290 -0.0863 0.085 Uiso 0.50 1 calc PR . .
C18 C 0.3279(8) 0.4378(7) -0.0291(6) 0.076(5) Uani 0.50 1 d PGU . .
H18 H 0.3362 0.4791 -0.0308 0.092 Uiso 0.50 1 calc PR . .
C19 C 0.3467(7) 0.4060(9) 0.0066(5) 0.071(5) Uani 0.50 1 d PGU . .
H19 H 0.3675 0.4261 0.0289 0.085 Uiso 0.50 1 calc PR . .
C20 C 0.3344(7) 0.3443(9) 0.0091(4) 0.059(5) Uani 0.50 1 d PGU . .
H20 H 0.3469 0.3230 0.0331 0.071 Uiso 0.50 1 calc PR . .
C21 C 0.3033(7) 0.3142(7) -0.0241(6) 0.063(5) Uani 0.50 1 d PGU . .
H21 H 0.2951 0.2729 -0.0224 0.076 Uiso 0.50 1 calc PR . .
N5 N 0.2355(8) 0.7929(9) -0.0411(4) 0.077(5) Uani 0.50 1 d PGU . .
C22 C 0.2061(7) 0.8231(9) -0.0201(6) 0.074(5) Uani 0.50 1 d PGU . .
H22 H 0.1770 0.8449 -0.0338 0.089 Uiso 0.50 1 calc PR . .
C23 C 0.2201(8) 0.8208(9) 0.0214(6) 0.074(5) Uani 0.50 1 d PGU . .
H23 H 0.2004 0.8410 0.0355 0.089 Uiso 0.50 1 calc PR . .
C24 C 0.2637(8) 0.7882(10) 0.0419(4) 0.074(5) Uani 0.50 1 d PGU . .
H24 H 0.2731 0.7866 0.0696 0.089 Uiso 0.50 1 calc PR . .
C25 C 0.2931(7) 0.7579(9) 0.0208(6) 0.074(5) Uani 0.50 1 d PGU . .
H25 H 0.3222 0.7361 0.0345 0.089 Uiso 0.50 1 calc PR . .
C26 C 0.2791(7) 0.7603(9) -0.0207(6) 0.076(5) Uani 0.50 1 d PGU . .
H26 H 0.2988 0.7400 -0.0348 0.091 Uiso 0.50 1 calc PR . .
N6 N 0.7275(6) 0.5535(6) 0.1672(3) 0.120(4) Uani 1 1 d GU . .
C27 C 0.6854(5) 0.5829(6) 0.1743(4) 0.128(5) Uani 1 1 d GU . .
H27 H 0.6658 0.6100 0.1554 0.154 Uiso 1 1 calc R . .
C28 C 0.6725(5) 0.5719(7) 0.2096(5) 0.130(5) Uani 1 1 d GU . .
H28 H 0.6443 0.5916 0.2143 0.156 Uiso 1 1 calc R . .
C29 C 0.7017(6) 0.5314(7) 0.2377(4) 0.132(5) Uani 1 1 d GU . .
H29 H 0.6931 0.5240 0.2614 0.159 Uiso 1 1 calc R . .
C30 C 0.7439(6) 0.5020(6) 0.2307(4) 0.124(5) Uani 1 1 d GU . .
H30 H 0.7634 0.4749 0.2495 0.149 Uiso 1 1 calc R . .
C31 C 0.7568(5) 0.5130(6) 0.1954(4) 0.114(5) Uani 1 1 d GU . .
H31 H 0.7850 0.4933 0.1906 0.137 Uiso 1 1 calc R . .

loop_
_atom_site_aniso_label
_atom_site_aniso_U_11
_atom_site_aniso_U_22
_atom_site_aniso_U_33
_atom_site_aniso_U_23
_atom_site_aniso_U_13
_atom_site_aniso_U_12
U1 0.0170(2) 0.0299(2) 0.0316(2) 0.00318(19) 0.00922(18) 0.00061(18)
U2 0.0154(2) 0.0296(2) 0.0296(2) 0.00251(19) 0.00625(17) -0.00133(18)
U3 0.0166(2) 0.0287(2) 0.0314(2) 0.00459(19) 0.00545(18) -0.00208(18)
Cl1 0.0299(16) 0.0481(19) 0.0286(16) 0.0044(14) 0.0122(13) -0.0013(14)
Cl2 0.0347(17) 0.050(2) 0.0347(17) 0.0029(14) 0.0162(14) 0.0020(15)
Cl3 0.0268(16) 0.060(2) 0.0377(17) -0.0006(15) 0.0128(13) 0.0019(15)
O1 0.011(4) 0.030(4) 0.035(4) 0.008(3) 0.000(3) 0.006(3)
O1A 0.017(4) 0.034(5) 0.030(4) 0.007(3) -0.004(3) -0.004(3)
O1B 0.018(4) 0.029(4) 0.031(4) 0.002(3) 0.012(3) 0.000(3)
O2A 0.020(4) 0.025(4) 0.040(5) 0.008(4) -0.001(4) 0.004(3)
O2B 0.021(4) 0.035(5) 0.036(5) 0.010(4) 0.008(3) 0.002(3)
O3A 0.016(4) 0.030(5) 0.035(4) -0.009(4) 0.006(3) -0.004(3)
O3B 0.020(4) 0.038(5) 0.037(5) 0.011(4) 0.006(4) 0.000(3)
O4B 0.020(3) 0.032(3) 0.034(3) 0.006(3) 0.014(3) -0.001(3)
O4A 0.012(4) 0.035(5) 0.027(4) 0.003(3) 0.003(3) 0.001(3)
N1A 0.031(6) 0.019(5) 0.053(7) 0.000(5) 0.007(5) 0.002(4)
N1B 0.016(5) 0.043(6) 0.044(6) 0.008(5) -0.002(4) 0.006(4)
C1B 0.011(5) 0.028(7) 0.045(7) 0.011(6) -0.001(5) 0.007(5)
C1A 0.025(6) 0.017(6) 0.024(6) -0.007(5) 0.002(5) 0.003(5)
C2B 0.014(5) 0.030(7) 0.021(6) 0.010(5) 0.006(4) 0.001(5)
C2A 0.024(6) 0.021(6) 0.027(6) 0.004(5) 0.008(5) 0.002(5)
C3A 0.023(6) 0.033(7) 0.036(7) 0.004(5) 0.011(5) 0.002(5)
C3B 0.013(5) 0.033(7) 0.034(7) -0.011(5) 0.002(5) -0.005(5)
C4B 0.019(6) 0.029(7) 0.031(6) 0.013(5) 0.009(5) -0.003(5)
C4A 0.024(6) 0.035(7) 0.021(6) 0.000(5) -0.001(5) 0.008(5)
C5B 0.020(6) 0.026(6) 0.031(6) -0.004(5) 0.007(5) -0.001(5)
C5A 0.029(7) 0.038(8) 0.045(8) 0.011(6) 0.007(6) 0.003(6)
C6B 0.020(6) 0.030(6) 0.024(6) -0.004(5) 0.015(5) 0.005(5)
C6A 0.021(6) 0.033(7) 0.034(7) 0.005(5) 0.000(5) 0.004(5)
C7B 0.033(7) 0.026(7) 0.033(7) 0.002(5) 0.010(5) 0.001(5)
C7A 0.039(7) 0.050(8) 0.028(7) -0.005(6) 0.006(6) 0.006(6)
C8B 0.045(8) 0.049(8) 0.040(7) 0.001(6) 0.026(7) -0.015(6)
C8A 0.082(6) 0.086(7) 0.068(6) 0.003(4) 0.023(5) -0.007(5)
C9B 0.031(7) 0.036(7) 0.038(7) 0.002(6) 0.009(6) 0.008(6)
C9A 0.095(7) 0.091(7) 0.079(7) -0.003(5) 0.028(5) 0.005(5)
C10A 0.072(6) 0.081(6) 0.069(6) -0.004(4) 0.022(5) -0.001(4)
C10B 0.043(8) 0.043(8) 0.054(8) 0.006(7) 0.025(7) -0.001(6)
C11A 0.014(6) 0.042(8) 0.043(7) -0.007(6) 0.002(5) -0.003(5)
C11B 0.016(6) 0.027(7) 0.037(7) 0.002(5) 0.004(5) -0.002(5)
C12A 0.015(5) 0.034(7) 0.032(7) 0.003(5) 0.010(5) -0.001(5)
C12B 0.019(6) 0.023(6) 0.026(6) 0.006(5) 0.004(5) 0.002(5)
C13B 0.019(6) 0.025(6) 0.033(6) 0.001(5) 0.005(5) -0.003(5)
C13A 0.018(6) 0.037(7) 0.043(8) -0.001(6) 0.011(5) -0.004(5)
C14B 0.039(7) 0.032(7) 0.023(6) -0.001(5) 0.002(5) -0.005(6)
C14A 0.012(5) 0.049(8) 0.020(6) 0.007(5) -0.004(4) 0.009(5)
C15B 0.027(6) 0.028(7) 0.039(7) 0.005(5) 0.003(5) -0.004(5)
C15A 0.025(6) 0.026(7) 0.049(8) -0.001(6) 0.006(6) 0.005(5)
C16A 0.027(6) 0.029(7) 0.032(7) 0.007(5) 0.012(5) 0.007(5)
C16B 0.012(6) 0.049(8) 0.031(7) 0.007(6) -0.005(5) 0.003(5)
C17B 0.028(6) 0.022(6) 0.032(6) 0.009(5) 0.004(5) -0.001(5)
C17A 0.030(7) 0.029(7) 0.041(7) -0.001(6) 0.008(6) 0.008(5)
C18B 0.029(7) 0.058(9) 0.040(8) 0.023(7) -0.004(6) 0.001(6)
C18A 0.030(7) 0.040(8) 0.030(7) 0.001(6) 0.006(5) 0.003(6)
C19B 0.039(8) 0.066(10) 0.047(8) 0.030(7) -0.008(7) -0.006(7)
C19A 0.018(6) 0.055(9) 0.050(8) 0.014(7) -0.001(6) 0.013(6)
C20A 0.047(8) 0.052(9) 0.051(9) 0.009(7) 0.006(7) 0.028(7)
C20B 0.012(6) 0.066(10) 0.066(9) 0.005(7) 0.012(6) -0.004(6)
C21A 0.053(9) 0.038(8) 0.055(9) 0.000(7) 0.008(7) 0.022(7)
C21B 0.045(8) 0.074(11) 0.045(8) 0.001(7) 0.004(7) -0.036(8)
C22B 0.039(7) 0.036(7) 0.022(6) -0.003(5) 0.010(5) -0.007(6)
C22A 0.028(7) 0.047(8) 0.051(8) 0.000(6) 0.021(6) -0.009(6)
C23B 0.031(7) 0.039(7) 0.025(6) 0.004(5) 0.004(5) -0.011(6)
C23A 0.032(7) 0.034(7) 0.025(6) 0.010(5) 0.017(5) -0.002(5)
C24B 0.024(6) 0.042(8) 0.027(6) 0.018(5) 0.009(5) 0.006(5)
C24A 0.032(7) 0.027(7) 0.031(6) 0.007(5) 0.022(5) 0.007(5)
C25B 0.023(6) 0.027(7) 0.045(7) 0.024(6) 0.015(5) 0.008(5)
C25A 0.018(6) 0.027(6) 0.030(6) 0.007(5) 0.010(5) 0.005(5)
C26B 0.026(6) 0.040(7) 0.028(6) 0.005(5) 0.003(5) -0.007(5)
C26A 0.044(8) 0.031(7) 0.023(6) 0.000(5) 0.004(6) 0.003(6)
C27B 0.029(7) 0.041(8) 0.028(7) 0.018(6) 0.004(5) 0.002(6)
C27A 0.024(6) 0.034(7) 0.037(7) -0.008(6) 0.016(5) -0.006(5)
C28B 0.029(7) 0.049(9) 0.048(8) 0.012(7) 0.020(6) -0.016(6)
C28A 0.034(7) 0.039(7) 0.030(7) -0.003(6) 0.021(6) 0.008(6)
C29B 0.019(6) 0.068(10) 0.038(7) 0.016(7) -0.006(5) -0.013(6)
C29A 0.047(8) 0.036(8) 0.046(8) -0.007(6) 0.018(7) 0.002(6)
C30A 0.059(10) 0.056(10) 0.090(12) -0.033(9) 0.025(9) 0.003(8)
C30B 0.086(13) 0.110(15) 0.048(10) -0.019(10) -0.017(9) 0.027(11)
C31A 0.085(13) 0.064(11) 0.113(14) -0.009(10) 0.074(12) 0.015(9)
C31B 0.084(7) 0.084(7) 0.086(7) 0.015(5) 0.015(5) -0.004(5)
C32A 0.067(10) 0.034(8) 0.066(10) 0.015(7) 0.021(8) 0.007(7)
C32B 0.043(9) 0.114(14) 0.044(9) 0.011(9) 0.010(7) 0.020(9)
C33B 0.014(6) 0.040(7) 0.039(7) 0.010(6) 0.014(5) 0.004(5)
C33A 0.022(6) 0.040(7) 0.037(7) -0.007(6) 0.008(5) -0.002(5)
C34B 0.028(6) 0.024(6) 0.027(6) 0.006(5) 0.012(5) -0.015(5)
C34A 0.009(5) 0.026(6) 0.032(6) -0.006(5) 0.006(5) 0.001(4)
C35A 0.016(5) 0.034(7) 0.023(6) 0.007(5) 0.003(5) 0.007(5)
C35B 0.013(5) 0.018(6) 0.051(7) -0.003(5) 0.020(5) -0.004(4)
C36A 0.015(5) 0.025(6) 0.027(6) -0.001(5) 0.000(5) 0.008(5)
C36B 0.010(5) 0.026(6) 0.039(7) 0.000(5) 0.007(5) -0.005(5)
C37A 0.011(5) 0.039(7) 0.027(6) 0.005(5) 0.004(5) 0.007(5)
C37B 0.024(6) 0.025(6) 0.041(7) 0.013(5) 0.016(5) -0.006(5)
C38A 0.020(6) 0.030(7) 0.027(6) -0.007(5) 0.004(5) -0.001(5)
C38B 0.017(6) 0.037(7) 0.052(8) -0.011(6) 0.002(6) 0.000(5)
C39A 0.021(6) 0.033(7) 0.038(7) -0.003(6) 0.008(5) -0.007(5)
C39B 0.027(6) 0.019(6) 0.035(7) 0.001(5) 0.004(5) 0.003(5)
C40A 0.037(7) 0.029(7) 0.054(8) 0.007(6) 0.024(6) -0.002(6)
C40B 0.026(6) 0.046(8) 0.033(7) -0.001(6) 0.010(5) 0.005(6)
C41A 0.084(12) 0.043(9) 0.081(11) 0.002(8) 0.047(10) -0.017(8)
C41B 0.064(6) 0.068(6) 0.067(6) 0.005(4) 0.019(4) 0.013(4)
C42A 0.050(9) 0.050(9) 0.072(10) 0.009(8) 0.023(8) -0.013(7)
C42B 0.071(11) 0.042(9) 0.056(9) -0.016(7) -0.003(8) 0.011(8)
C43B 0.032(7) 0.068(10) 0.051(8) -0.011(7) 0.017(6) -0.006(7)
C43A 0.054(9) 0.044(9) 0.066(10) 0.012(7) 0.020(8) -0.001(7)
C44B 0.018(5) 0.018(6) 0.028(6) 0.005(5) 0.008(5) -0.002(4)
C44A 0.022(6) 0.029(7) 0.032(6) 0.006(5) 0.011(5) 0.011(5)
C45A 0.018(6) 0.041(8) 0.063(9) 0.014(7) 0.017(6) -0.001(6)
C45B 0.021(6) 0.032(7) 0.036(7) 0.010(5) -0.001(5) -0.002(5)
C46A 0.017(6) 0.052(9) 0.051(9) 0.014(7) 0.010(6) 0.003(6)
C46B 0.026(7) 0.033(7) 0.051(8) -0.001(6) 0.010(6) -0.005(5)
C47A 0.021(6) 0.052(9) 0.030(7) 0.000(6) 0.011(5) 0.001(6)
C47B 0.036(7) 0.043(8) 0.035(7) 0.004(6) 0.009(6) 0.001(6)
C48A 0.044(8) 0.040(8) 0.038(8) 0.014(6) 0.012(6) 0.005(6)
C48B 0.040(8) 0.058(9) 0.025(7) 0.002(6) -0.003(6) 0.002(7)
C49A 0.041(8) 0.035(8) 0.058(9) 0.016(7) 0.016(7) 0.013(6)
C49B 0.020(7) 0.062(9) 0.050(8) 0.001(7) 0.004(6) -0.001(6)
C50A 0.056(9) 0.055(10) 0.056(9) 0.004(7) 0.016(8) 0.006(7)
C50B 0.052(9) 0.060(10) 0.046(8) 0.016(7) 0.013(7) 0.003(7)
O1C 0.017(4) 0.035(5) 0.038(5) -0.005(4) 0.012(3) 0.004(3)
O2C 0.026(5) 0.052(6) 0.048(5) -0.017(4) 0.016(4) -0.019(4)
O3C 0.009(4) 0.048(5) 0.047(5) 0.004(4) 0.009(3) -0.006(3)
O4C 0.014(4) 0.028(4) 0.036(4) -0.004(3) 0.003(3) 0.001(3)
N1C 0.045(7) 0.039(7) 0.076(9) 0.010(6) 0.002(6) 0.000(6)
C1C 0.022(6) 0.025(7) 0.044(7) -0.001(6) 0.006(5) -0.002(5)
C2C 0.019(6) 0.020(6) 0.047(7) -0.017(5) 0.018(5) -0.003(5)
C3C 0.015(6) 0.021(6) 0.058(8) -0.004(6) 0.005(5) -0.005(5)
C4C 0.027(6) 0.033(7) 0.035(7) -0.009(6) 0.011(5) -0.009(5)
C5C 0.025(6) 0.023(6) 0.041(7) -0.007(5) 0.011(5) 0.000(5)
C6C 0.030(7) 0.030(7) 0.048(8) -0.013(6) 0.019(6) -0.009(5)
C7C 0.035(7) 0.039(8) 0.046(8) -0.002(6) 0.016(6) 0.005(6)
C8C 0.043(8) 0.068(10) 0.049(8) -0.019(7) 0.021(7) 0.010(7)
C9C 0.034(7) 0.054(9) 0.047(8) -0.007(7) 0.023(6) 0.010(6)
C10C 0.075(11) 0.043(9) 0.064(9) -0.008(7) 0.041(8) 0.000(8)
C11C 0.024(6) 0.028(7) 0.037(7) -0.005(5) 0.004(5) 0.000(5)
C12C 0.020(6) 0.022(6) 0.044(7) -0.001(5) 0.014(5) -0.001(5)
C13C 0.022(6) 0.044(8) 0.068(9) 0.022(7) 0.019(6) 0.003(6)
C14C 0.028(7) 0.039(8) 0.047(8) 0.013(6) 0.016(6) -0.002(6)
C15C 0.030(7) 0.042(8) 0.064(9) 0.010(7) 0.017(7) -0.007(6)
C16C 0.032(7) 0.024(7) 0.050(8) 0.010(6) 0.020(6) 0.002(5)
C17C 0.035(7) 0.038(8) 0.047(8) 0.010(6) 0.015(6) 0.015(6)
C18C 0.047(9) 0.030(8) 0.082(11) 0.013(7) 0.027(8) -0.012(6)
C19C 0.075(12) 0.043(9) 0.106(13) 0.019(9) 0.020(10) 0.020(8)
C20C 0.048(9) 0.039(9) 0.114(13) 0.003(9) 0.021(9) -0.003(7)
C21C 0.060(10) 0.038(8) 0.094(12) -0.025(8) 0.037(9) -0.011(7)
C22C 0.048(8) 0.056(9) 0.036(7) 0.011(6) 0.021(6) 0.005(7)
C23C 0.030(7) 0.055(9) 0.037(7) 0.002(6) 0.021(6) -0.007(6)
C24C 0.023(6) 0.038(7) 0.045(7) -0.005(6) 0.017(6) -0.010(6)
C25C 0.022(6) 0.044(8) 0.032(7) -0.008(6) 0.009(5) -0.013(5)
C26C 0.018(6) 0.064(9) 0.030(7) 0.003(6) 0.011(5) 0.000(6)
C27C 0.031(7) 0.063(9) 0.032(7) -0.005(7) 0.007(6) -0.020(7)
C28C 0.047(8) 0.048(9) 0.041(8) 0.013(6) 0.011(7) 0.000(7)
C29C 0.038(8) 0.060(9) 0.045(8) 0.010(7) -0.003(6) -0.023(7)
C30C 0.083(7) 0.087(7) 0.079(6) 0.003(5) 0.028(5) -0.012(5)
C31C 0.062(6) 0.074(6) 0.070(6) 0.010(4) 0.019(4) -0.011(4)
C32C 0.039(8) 0.075(11) 0.060(9) 0.010(8) 0.019(7) -0.002(7)
C33C 0.014(6) 0.055(8) 0.038(7) 0.001(6) 0.015(5) 0.002(5)
C34C 0.023(6) 0.038(7) 0.033(7) 0.001(5) 0.016(5) 0.008(5)
C35C 0.020(6) 0.022(6) 0.034(7) -0.001(5) 0.004(5) -0.002(5)
C36C 0.025(6) 0.021(6) 0.042(7) 0.001(5) 0.018(5) 0.008(5)
C37C 0.022(6) 0.034(7) 0.034(7) 0.001(5) 0.017(5) -0.002(5)
C38C 0.026(6) 0.034(7) 0.039(7) 0.003(6) 0.011(5) 0.003(5)
C39C 0.007(5) 0.036(7) 0.055(8) 0.009(6) 0.003(5) -0.003(5)
C40C 0.017(6) 0.038(7) 0.041(7) 0.002(6) 0.001(5) -0.003(5)
C41C 0.042(9) 0.069(11) 0.080(11) -0.016(9) -0.023(8) -0.012(8)
C42C 0.028(7) 0.113(14) 0.045(8) 0.012(8) 0.003(6) -0.008(8)
C43C 0.042(8) 0.070(10) 0.053(9) -0.012(8) 0.000(7) -0.011(8)
C44C 0.019(6) 0.037(7) 0.037(7) 0.006(5) 0.010(5) -0.005(5)
C45C 0.091(14) 0.051(10) 0.056(11) -0.008(8) -0.004(10) 0.029(10)
C46C 0.068(11) 0.051(10) 0.057(10) -0.008(8) 0.019(9) 0.013(8)
C47C 0.070(12) 0.064(11) 0.064(11) -0.001(9) 0.005(9) 0.030(9)
C48C 0.040(9) 0.070(11) 0.065(10) 0.000(9) 0.014(8) 0.009(8)
C49C 0.056(9) 0.030(8) 0.050(8) 0.000(6) 0.002(7) -0.009(7)
C50C 0.054(10) 0.037(9) 0.101(12) 0.006(8) 0.005(9) -0.014(7)
U4 0.0295(3) 0.0603(4) 0.0699(4) 0.0257(3) 0.0130(3) 0.0057(3)
Cl4 0.0344(17) 0.0397(19) 0.058(2) 0.0103(16) 0.0125(15) 0.0065(14)
Cl5 0.070(3) 0.113(3) 0.063(2) 0.028(2) 0.008(2) -0.004(2)
Cl6 0.055(2) 0.085(3) 0.124(3) 0.034(2) 0.020(2) 0.013(2)
Cl7 0.079(3) 0.059(3) 0.088(3) 0.015(2) 0.049(2) 0.017(2)
Cl8 0.045(2) 0.052(2) 0.104(3) 0.016(2) 0.033(2) 0.0097(18)
Cl9 0.057(2) 0.092(3) 0.091(3) 0.008(2) 0.012(2) -0.019(2)
N1 0.075(4) 0.074(4) 0.076(4) 0.0004(19) 0.021(2) 0.0015(19)
C1 0.087(5) 0.087(5) 0.089(5) 0.001(2) 0.025(2) -0.001(2)
C2 0.103(5) 0.103(5) 0.103(5) 0.001(2) 0.029(2) 0.001(2)
C3 0.103(5) 0.104(5) 0.105(5) 0.001(2) 0.028(2) 0.000(2)
C4 0.103(5) 0.103(5) 0.104(5) 0.001(2) 0.028(2) 0.000(2)
C5 0.088(5) 0.089(5) 0.091(5) 0.001(2) 0.024(2) 0.000(2)
N2 0.029(3) 0.031(3) 0.030(3) 0.0007(19) 0.0093(19) -0.0001(19)
C6 0.028(7) 0.043(8) 0.034(7) 0.005(6) 0.020(5) 0.011(6)
C7 0.043(8) 0.038(8) 0.030(7) 0.001(6) 0.012(6) -0.006(6)
C8 0.035(3) 0.037(3) 0.035(3) -0.0001(19) 0.011(2) -0.0013(19)
C9 0.042(4) 0.045(4) 0.044(4) 0.0004(19) 0.013(2) 0.0015(19)
C10 0.033(7) 0.038(7) 0.042(7) 0.005(6) 0.018(6) -0.003(6)
C11 0.036(7) 0.041(7) 0.034(7) 0.003(6) 0.018(6) 0.000(6)
N3 0.071(7) 0.100(8) 0.085(8) 0.010(7) 0.008(6) 0.041(6)
C12 0.062(7) 0.100(9) 0.081(8) 0.000(7) 0.021(7) 0.034(7)
C13 0.049(7) 0.107(9) 0.077(8) -0.007(7) 0.034(6) 0.009(7)
C14 0.058(7) 0.119(9) 0.085(8) 0.004(8) 0.021(7) -0.002(7)
C15 0.059(7) 0.120(9) 0.071(8) 0.010(7) 0.009(7) 0.005(7)
C16 0.054(7) 0.101(9) 0.077(8) 0.011(7) 0.004(6) 0.021(7)
N4 0.075(5) 0.075(5) 0.075(5) 0.000(2) 0.021(2) 0.001(2)
C17 0.071(5) 0.071(5) 0.071(5) 0.001(2) 0.020(2) 0.000(2)
C18 0.076(5) 0.076(5) 0.077(5) 0.001(2) 0.021(2) 0.000(2)
C19 0.070(5) 0.071(5) 0.071(5) 0.000(2) 0.020(2) 0.000(2)
C20 0.058(5) 0.059(5) 0.060(5) 0.001(2) 0.018(2) 0.000(2)
C21 0.064(5) 0.063(5) 0.063(5) 0.000(2) 0.020(2) 0.001(2)
N5 0.076(5) 0.077(5) 0.076(5) 0.000(2) 0.021(2) 0.001(2)
C22 0.074(5) 0.074(5) 0.074(5) 0.000(2) 0.021(2) 0.000(2)
C23 0.074(5) 0.074(5) 0.074(5) 0.000(2) 0.020(2) 0.000(2)
C24 0.073(5) 0.074(5) 0.074(5) 0.000(2) 0.020(2) 0.000(2)
C25 0.074(5) 0.075(5) 0.075(5) 0.000(2) 0.021(2) 0.000(2)
C26 0.076(5) 0.076(5) 0.076(5) -0.001(2) 0.021(2) 0.001(2)
N6 0.119(5) 0.120(5) 0.120(5) -0.0006(19) 0.033(2) -0.001(2)
C27 0.128(5) 0.127(5) 0.128(5) -0.001(2) 0.034(2) 0.000(2)
C28 0.129(5) 0.130(5) 0.131(5) -0.002(2) 0.036(2) 0.000(2)
C29 0.133(5) 0.133(5) 0.132(5) 0.000(2) 0.037(2) -0.001(2)
C30 0.124(5) 0.123(5) 0.125(5) -0.001(2) 0.034(2) 0.000(2)
C31 0.114(5) 0.113(5) 0.114(5) 0.000(2) 0.031(2) 0.000(2)

loop_
_atom_type_symbol
_atom_type_description
_atom_type_scat_dispersion_real
_atom_type_scat_dispersion_imag
_atom_type_scat_source
C C 0.0033 0.0016 'International Tables Vol C Tables 4.2.6.8 and 6.1.1.4'
H H 0.0000 0.0000 'International Tables Vol C Tables 4.2.6.8 and 6.1.1.4'
N N 0.0061 0.0033 'International Tables Vol C Tables 4.2.6.8 and 6.1.1.4'
O O 0.0106 0.0060 'International Tables Vol C Tables 4.2.6.8 and 6.1.1.4'
Cl Cl 0.1484 0.1585 'International Tables Vol C Tables 4.2.6.8 and 6.1.1.4'
U U -9.6767 9.6646 'International Tables Vol C Tables 4.2.6.8 and 6.1.1.4'

loop_
_geom_angle_atom_site_label_1
_geom_angle_atom_site_label_2
_geom_angle_atom_site_label_3
_geom_angle
_geom_angle_site_symmetry_1
_geom_angle_site_symmetry_3
_geom_angle_publ_flag
O3A U1 O1A 96.1(3) . . ?
O3A U1 O4C 170.20(18) . . ?
O1A U1 O4C 86.5(2) . . ?
O3A U1 O1 120.4(3) . . ?
O1A U1 O1 114.2(3) . . ?
O4C U1 O1 66.50(17) . . ?
O3A U1 O2A 80.6(3) . . ?
O1A U1 O2A 76.3(3) . . ?
O4C U1 O2A 90.85(17) . . ?
O1 U1 O2A 153.3(2) . . ?
O3A U1 O4A 75.5(2) . . ?
O1A U1 O4A 78.1(2) . . ?
O4C U1 O4A 114.32(16) . . ?
O1 U1 O4A 63.5(2) . . ?
O2A U1 O4A 142.6(2) . . ?
O3A U1 Cl1 83.8(2) . . ?
O1A U1 Cl1 156.18(19) . . ?
O4C U1 Cl1 90.05(17) . . ?
O1 U1 Cl1 85.67(17) . . ?
O2A U1 Cl1 80.17(18) . . ?
O4A U1 Cl1 124.42(17) . . ?
U2 U1 U3 58.410(10) . . ?
O3B U2 O1B 95.4(3) . . ?
O3B U2 O2B 82.2(3) . . ?
O1B U2 O2B 79.7(3) . . ?
O3B U2 O1 117.5(3) . . ?
O1B U2 O1 112.6(3) . . ?
O2B U2 O1 154.1(3) . . ?
O3B U2 O4A 171.5(3) . . ?
O1B U2 O4A 84.4(2) . . ?
O2B U2 O4A 89.4(3) . . ?
O1 U2 O4A 70.1(2) . . ?
O3B U2 O4B 72.5(3) . . ?
O1B U2 O4B 73.6(2) . . ?
O2B U2 O4B 140.8(2) . . ?
O1 U2 O4B 64.8(2) . . ?
O4A U2 O4B 115.4(2) . . ?
O3B U2 Cl2 84.6(2) . . ?
O1B U2 Cl2 163.5(2) . . ?
O2B U2 Cl2 83.9(2) . . ?
O1 U2 Cl2 81.7(2) . . ?
O4A U2 Cl2 93.19(18) . . ?
O4B U2 Cl2 121.68(16) . . ?
U3 U2 U1 61.872(11) . . ?
O3C U3 O1C 93.2(3) . . ?
O3C U3 O4B 169.4(2) . . ?
O1C U3 O4B 86.28(18) . . ?
O3C U3 O1 119.3(2) . . ?
O1C U3 O1 116.5(2) . . ?
O4B U3 O1 70.1(2) . . ?
O3C U3 O2C 82.0(3) . . ?
O1C U3 O2C 77.0(3) . . ?
O4B U3 O2C 87.54(18) . . ?
O1 U3 O2C 151.97(19) . . ?
O3C U3 O4C 73.9(3) . . ?
O1C U3 O4C 76.0(2) . . ?
O4B U3 O4C 116.14(18) . . ?
O1 U3 O4C 65.24(16) . . ?
O2C U3 O4C 142.4(2) . . ?
O3C U3 Cl3 85.9(2) . . ?
O1C U3 Cl3 157.61(19) . . ?
O4B U3 Cl3 90.54(18) . . ?
O1 U3 Cl3 82.85(19) . . ?
O2C U3 Cl3 80.68(19) . . ?
O4C U3 Cl3 124.77(16) . . ?
U2 U3 U1 59.718(11) . . ?
U2 O1 U3 119.8(3) . . ?
U2 O1 U1 117.3(3) . . ?
U3 O1 U1 117.8(3) . . ?
C2A O1A U1 172.2(7) . . ?
C2B O1B U2 171.2(7) . . ?
C13A O2A U1 125.1(6) . . ?
C13B O2B U2 130.0(6) . . ?
C24A O3A U1 176.5(7) . . ?
C24B O3B U2 172.8(8) . . ?
C35B O4B U3 135.7(6) . . ?
C35B O4B U2 120.5(6) . . ?
U3 O4B U2 103.6(3) . . ?
C35A O4A U2 131.7(6) . . ?
C35A O4A U1 120.6(5) . . ?
U2 O4A U1 107.6(3) . . ?
C45A N1A C49A 119.2(11) . . ?
C45A N1A C50A 120.4(10) . . ?
C49A N1A C50A 120.4(10) . . ?
C45B N1B C49B 119.6(10) . . ?
C45B N1B C50B 123.1(10) . . ?
C49B N1B C50B 117.3(10) . . ?
C6B C1B C2B 119.1(10) . . ?
C6B C1B C44B 123.2(10) . . ?
C2B C1B C44B 117.7(10) . . ?
C6A C1A C2A 120.4(10) . . ?
C6A C1A C44A 121.3(9) . . ?
C2A C1A C44A 118.2(9) . . ?
O1B C2B C3B 121.4(10) . . ?
O1B C2B C1B 119.2(9) . . ?
C3B C2B C1B 119.2(9) . . ?
O1A C2A C1A 118.4(9) . . ?
O1A C2A C3A 121.0(9) . . ?
C1A C2A C3A 120.4(10) . . ?
C4A C3A C2A 118.1(10) . . ?
C4A C3A C11A 123.3(10) . . ?
C2A C3A C11A 118.7(10) . . ?
C4B C3B C2B 118.9(9) . . ?
C4B C3B C11B 122.2(10) . . ?
C2B C3B C11B 119.0(9) . . ?
C3B C4B C5B 121.9(10) . . ?
C5A C4A C3A 123.9(11) . . ?
C6B C5B C4B 117.6(10) . . ?
C6B C5B C7B 120.6(9) . . ?
C4B C5B C7B 121.6(9) . . ?
C4A C5A C6A 115.6(11) . . ?
C4A C5A C7A 125.2(10) . . ?
C6A C5A C7A 119.2(10) . . ?
C5B C6B C1B 123.2(10) . . ?
C1A C6A C5A 121.5(11) . . ?
C5B C7B C8B 109.4(9) . . ?
C5B C7B C10B 109.5(9) . . ?
C8B C7B C10B 108.3(10) . . ?
C5B C7B C9B 114.0(9) . . ?
C8B C7B C9B 107.9(9) . . ?
C10B C7B C9B 107.5(9) . . ?
C9A C7A C10A 107.3(12) . . ?
C9A C7A C8A 111.6(12) . . ?
C10A C7A C8A 109.9(12) . . ?
C9A C7A C5A 105.9(11) . . ?
C10A C7A C5A 111.3(10) . . ?
C8A C7A C5A 110.7(10) . . ?
C3A C11A C12A 116.2(9) . . ?
C3B C11B C12B 113.3(9) . . ?
C13A C12A C17A 120.0(11) . . ?
C13A C12A C11A 122.0(10) . . ?
C17A C12A C11A 118.0(10) . . ?
C17B C12B C13B 119.7(10) . . ?
C17B C12B C11B 120.4(9) . . ?
C13B C12B C11B 119.9(9) . . ?
O2B C13B C14B 120.8(10) . . ?
O2B C13B C12B 121.0(9) . . ?
C14B C13B C12B 118.1(10) . . ?
C12A C13A O2A 121.9(10) . . ?
C12A C13A C14A 122.6(11) . . ?
O2A C13A C14A 115.5(10) . . ?
C15B C14B C13B 121.9(10) . . ?
C15B C14B C22B 118.1(10) . . ?
C13B C14B C22B 120.0(10) . . ?
C13A C14A C15A 115.2(10) . . ?
C13A C14A C22A 125.9(10) . . ?
C15A C14A C22A 118.9(11) . . ?
C14B C15B C16B 120.5(10) . . ?
C16A C15A C14A 124.5(11) . . ?
C15A C16A C17A 115.1(10) . . ?
C15A C16A C18A 122.7(10) . . ?
C17A C16A C18A 121.8(10) . . ?
C17B C16B C15B 116.2(10) . . ?
C17B C16B C18B 120.9(10) . . ?
C15B C16B C18B 122.4(9) . . ?
C12B C17B C16B 123.5(10) . . ?
C12A C17A C16A 122.3(11) . . ?
C16B C18B C19B 111.5(10) . . ?
C16B C18B C20B 111.1(10) . . ?
C19B C18B C20B 106.8(11) . . ?
C16B C18B C21B 106.7(10) . . ?
C19B C18B C21B 110.7(11) . . ?
C20B C18B C21B 110.0(10) . . ?
C16A C18A C20A 113.9(9) . . ?
C16A C18A C21A 112.1(9) . . ?
C20A C18A C21A 106.0(10) . . ?
C16A C18A C19A 107.3(9) . . ?
C20A C18A C19A 109.2(10) . . ?
C21A C18A C19A 108.3(10) . . ?
C23B C22B C14B 113.7(9) . . ?
C14A C22A C23A 112.1(9) . . ?
C28B C23B C24B 115.6(11) . . ?
C28B C23B C22B 124.6(11) . . ?
C24B C23B C22B 119.7(10) . . ?
C24A C23A C28A 117.0(10) . . ?
C24A C23A C22A 120.7(10) . . ?
C28A C23A C22A 122.3(10) . . ?
O3B C24B C25B 118.7(10) . . ?
O3B C24B C23B 118.9(10) . . ?
C25B C24B C23B 122.4(10) . . ?
O3A C24A C25A 120.9(9) . . ?
O3A C24A C23A 117.3(10) . . ?
C25A C24A C23A 121.8(10) . . ?
C24B C25B C26B 117.3(11) . . ?
C24B C25B C33B 120.8(10) . . ?
C26B C25B C33B 121.9(10) . . ?
C24A C25A C26A 120.0(10) . . ?
C24A C25A C33A 118.0(10) . . ?
C26A C25A C33A 122.0(10) . . ?
C25B C26B C27B 122.1(11) . . ?
C25A C26A C27A 122.0(11) . . ?
C28B C27B C26B 116.3(11) . . ?
C28B C27B C29B 125.7(11) . . ?
C26B C27B C29B 117.9(11) . . ?
C28A C27A C26A 116.2(10) . . ?
C28A C27A C29A 120.4(10) . . ?
C26A C27A C29A 123.4(10) . . ?
C27B C28B C23B 126.3(12) . . ?
C27A C28A C23A 123.0(10) . . ?
C32B C29B C31B 108.5(13) . . ?
C32B C29B C27B 109.6(10) . . ?
C31B C29B C27B 109.6(10) . . ?
C32B C29B C30B 114.4(12) . . ?
C31B C29B C30B 106.6(12) . . ?
C27B C29B C30B 107.9(11) . . ?
C32A C29A C27A 108.8(10) . . ?
C32A C29A C30A 107.8(11) . . ?
C27A C29A C30A 114.3(11) . . ?
C32A C29A C31A 110.9(11) . . ?
C27A C29A C31A 109.6(10) . . ?
C30A C29A C31A 105.4(11) . . ?
C34B C33B C25B 113.4(9) . . ?
C34A C33A C25A 112.6(9) . . ?
C35B C34B C39B 119.3(9) . . ?
C35B C34B C33B 123.7(10) . . ?
C39B C34B C33B 117.0(10) . . ?
C39A C34A C35A 116.3(10) . . ?
C39A C34A C33A 119.0(10) . . ?
C35A C34A C33A 124.7(10) . . ?
C34A C35A C36A 122.3(10) . . ?
C34A C35A O4A 118.6(9) . . ?
C36A C35A O4A 119.0(9) . . ?
C34B C35B O4B 121.7(9) . . ?
C34B C35B C36B 120.8(9) . . ?
O4B C35B C36B 117.5(9) . . ?
C35A C36A C37A 117.0(10) . . ?
C35A C36A C44A 124.7(10) . . ?
C37A C36A C44A 118.3(9) . . ?
C37B C36B C35B 116.5(10) . . ?
C37B C36B C44B 119.6(10) . . ?
C35B C36B C44B 123.9(9) . . ?
C38A C37A C36A 122.1(10) . . ?
C38B C37B C36B 122.9(11) . . ?
C39A C38A C37A 115.3(10) . . ?
C39A C38A C40A 124.6(10) . . ?
C37A C38A C40A 120.1(10) . . ?
C37B C38B C39B 119.5(10) . . ?
C37B C38B C40B 120.5(11) . . ?
C39B C38B C40B 120.0(10) . . ?
C34A C39A C38A 126.4(11) . . ?
C34B C39B C38B 120.7(10) . . ?
C41A C40A C43A 107.0(11) . . ?
C41A C40A C42A 108.2(11) . . ?
C43A C40A C42A 109.9(10) . . ?
C41A C40A C38A 112.8(10) . . ?
C43A C40A C38A 110.4(10) . . ?
C42A C40A C38A 108.5(10) . . ?
C43B C40B C42B 108.3(10) . . ?
C43B C40B C41B 107.2(10) . . ?
C42B C40B C41B 108.2(10) . . ?
C43B C40B C38B 110.2(10) . . ?
C42B C40B C38B 110.3(10) . . ?
C41B C40B C38B 112.5(10) . . ?
C36B C44B C1B 113.0(8) . . ?
C36A C44A C1A 113.1(8) . . ?
N1A C45A C46A 120.0(12) . . ?
N1B C45B C46B 122.7(11) . . ?
C47A C46A C45A 121.3(12) . . ?
C47B C46B C45B 117.9(11) . . ?
C46A C47A C48A 119.7(12) . . ?
C48B C47B C46B 120.3(12) . . ?
C49A C48A C47A 117.9(12) . . ?
C49B C48B C47B 120.9(12) . . ?
N1A C49A C48A 121.8(11) . . ?
C48B C49B N1B 118.5(11) . . ?
C2C O1C U3 163.5(6) . . ?
C13C O2C U3 126.0(7) . . ?
C24C O3C U3 174.7(8) . . ?
C35C O4C U1 129.1(6) . . ?
C35C O4C U3 121.4(6) . . ?
U1 O4C U3 109.5(3) . . ?
C49C N1C C45C 118.8(13) . . ?
C49C N1C C50C 121.4(13) . . ?
C45C N1C C50C 119.7(14) . . ?
C6C C1C C2C 119.2(10) . . ?
C6C C1C C44C 123.3(10) . . ?
C2C C1C C44C 117.4(10) . . ?
O1C C2C C1C 119.3(9) . . ?
O1C C2C C3C 119.6(11) . . ?
C1C C2C C3C 121.0(10) . . ?
C4C C3C C2C 116.3(11) . . ?
C4C C3C C11C 124.2(10) . . ?
C2C C3C C11C 119.5(11) . . ?
C5C C4C C3C 123.6(11) . . ?
C4C C5C C6C 118.5(11) . . ?
C4C C5C C7C 123.6(10) . . ?
C6C C5C C7C 117.9(10) . . ?
C1C C6C C5C 121.3(11) . . ?
C9C C7C C5C 112.2(10) . . ?
C9C C7C C8C 109.4(10) . . ?
C5C C7C C8C 111.4(9) . . ?
C9C C7C C10C 109.7(10) . . ?
C5C C7C C10C 107.2(10) . . ?
C8C C7C C10C 106.9(11) . . ?
C12C C11C C3C 116.3(9) . . ?
C17C C12C C13C 117.8(10) . . ?
C17C C12C C11C 123.0(10) . . ?
C13C C12C C11C 119.2(10) . . ?
O2C C13C C14C 121.8(12) . . ?
O2C C13C C12C 120.3(10) . . ?
C14C C13C C12C 117.9(12) . . ?
C15C C14C C13C 120.1(12) . . ?
C15C C14C C22C 120.6(11) . . ?
C13C C14C C22C 119.3(12) . . ?
C14C C15C C16C 123.3(11) . . ?
C17C C16C C15C 114.7(11) . . ?
C17C C16C C18C 125.0(11) . . ?
C15C C16C C18C 120.2(10) . . ?
C12C C17C C16C 125.8(11) . . ?
C21C C18C C19C 109.6(12) . . ?
C21C C18C C16C 111.4(10) . . ?
C19C C18C C16C 107.4(12) . . ?
C21C C18C C20C 107.3(13) . . ?
C19C C18C C20C 111.5(11) . . ?
C16C C18C C20C 109.7(11) . . ?
C14C C22C C23C 109.1(9) . . ?
C24C C23C C28C 117.7(11) . . ?
C24C C23C C22C 120.0(10) . . ?
C28C C23C C22C 122.2(11) . . ?
O3C C24C C25C 120.3(11) . . ?
O3C C24C C23C 118.3(10) . . ?
C25C C24C C23C 121.4(10) . . ?
C24C C25C C26C 119.6(11) . . ?
C24C C25C C33C 119.6(10) . . ?
C26C C25C C33C 120.8(10) . . ?
C27C C26C C25C 120.6(11) . . ?
C28C C27C C26C 118.5(11) . . ?
C28C C27C C29C 120.2(12) . . ?
C26C C27C C29C 121.2(11) . . ?
C27C C28C C23C 122.3(12) . . ?
C31C C29C C30C 109.2(12) . . ?
C31C C29C C32C 106.3(12) . . ?
C30C C29C C32C 109.6(12) . . ?
C31C C29C C27C 113.2(12) . . ?
C30C C29C C27C 109.8(12) . . ?
C32C C29C C27C 108.7(10) . . ?
C25C C33C C34C 116.7(9) . . ?
C39C C34C C35C 121.2(10) . . ?
C39C C34C C33C 116.8(10) . . ?
C35C C34C C33C 122.0(10) . . ?
O4C C35C C34C 122.0(10) . . ?
O4C C35C C36C 119.5(9) . . ?
C34C C35C C36C 118.5(10) . . ?
C37C C36C C35C 119.5(9) . . ?
C37C C36C C44C 118.7(10) . . ?
C35C C36C C44C 121.6(10) . . ?
C36C C37C C38C 123.2(10) . . ?
C37C C38C C39C 115.4(10) . . ?
C37C C38C C40C 122.5(10) . . ?
C39C C38C C40C 121.9(10) . . ?
C34C C39C C38C 121.6(10) . . ?
C42C C40C C38C 115.7(10) . . ?
C42C C40C C43C 108.3(11) . . ?
C38C C40C C43C 110.8(10) . . ?
C42C C40C C41C 106.6(11) . . ?
C38C C40C C41C 106.0(9) . . ?
C43C C40C C41C 109.2(11) . . ?
C36C C44C C1C 112.9(9) . . ?
C46C C45C N1C 118.9(16) . . ?
C45C C46C C47C 120.9(16) . . ?
C48C C47C C46C 122.2(17) . . ?
C47C C48C C49C 118.8(16) . . ?
C48C C49C N1C 120.2(13) . . ?
Cl5 U4 Cl7 178.73(14) . . ?
Cl5 U4 Cl6 93.15(15) . . ?
Cl7 U4 Cl6 86.23(14) . . ?
Cl5 U4 Cl9 92.17(14) . . ?
Cl7 U4 Cl9 86.77(14) . . ?
Cl6 U4 Cl9 94.65(15) . . ?
Cl5 U4 Cl8 88.45(14) . . ?
Cl7 U4 Cl8 92.65(13) . . ?
Cl6 U4 Cl8 88.62(13) . . ?
Cl9 U4 Cl8 176.64(13) . . ?
Cl5 U4 Cl4 90.35(13) . . ?
Cl7 U4 Cl4 90.35(11) . . ?
Cl6 U4 Cl4 175.01(14) . . ?
Cl9 U4 Cl4 88.76(12) . . ?
Cl8 U4 Cl4 87.93(10) . . ?
C1 N1 C5 120.0 . . ?
C2 C1 N1 120.0 . . ?
C1 C2 C3 120.0 . . ?
C4 C3 C2 120.0 . . ?
C3 C4 C5 120.0 . . ?
C4 C5 N1 120.0 . . ?
C6 N2 C10 122.3(10) . . ?
C6 N2 C11 119.7(9) . . ?
C10 N2 C11 117.9(9) . . ?
N2 C6 C7 120.2(10) . . ?
C8 C7 C6 120.1(12) . . ?
C7 C8 C9 119.6(12) . . ?
C8 C9 C10 119.7(12) . . ?
N2 C10 C9 118.0(11) . . ?
C16 N3 C12 115.9(18) . . ?
C13 C12 N3 127(2) . . ?
C12 C13 C14 115.1(19) . . ?
C15 C14 C13 120(2) . . ?
C14 C15 C16 123(2) . . ?
C15 C16 N3 118.8(18) . . ?
C17 N4 C21 120.0 . . ?
N4 C17 C18 120.0 . . ?
C19 C18 C17 120.0 . . ?
C18 C19 C20 120.0 . . ?
C19 C20 C21 120.0 . . ?
C20 C21 N4 120.0 . . ?
C22 N5 C26 120.0 . . ?
C23 C22 N5 120.0 . . ?
C22 C23 C24 120.0 . . ?
C25 C24 C23 120.0 . . ?
C24 C25 C26 120.0 . . ?
C25 C26 N5 120.0 . . ?
C27 N6 C31 120.0 . . ?
C28 C27 N6 120.0 . . ?
C27 C28 C29 120.0 . . ?
C28 C29 C30 120.0 . . ?
C29 C30 C31 120.0 . . ?
C30 C31 N6 120.0 . . ?

loop_
_geom_bond_atom_site_label_1
_geom_bond_atom_site_label_2
_geom_bond_distance
_geom_bond_site_symmetry_2
_geom_bond_publ_flag
U1 O3A 2.143(7) . ?
U1 O1A 2.148(7) . ?
U1 O4C 2.326(7) . ?
U1 O1 2.363(6) . ?
U1 O2A 2.372(7) . ?
U1 O4A 2.493(7) . ?
U1 Cl1 2.714(3) . ?
U1 U2 3.8648(6) . ?
U1 U3 3.9468(6) . ?
U2 O3B 2.097(7) . ?
U2 O1B 2.133(7) . ?
U2 O2B 2.155(7) . ?
U2 O1 2.160(7) . ?
U2 O4A 2.292(7) . ?
U2 O4B 2.601(7) . ?
U2 Cl2 2.674(3) . ?
U2 U3 3.8122(6) . ?
U3 O3C 2.109(7) . ?
U3 O1C 2.113(7) . ?
U3 O4B 2.243(7) . ?
U3 O1 2.247(7) . ?
U3 O2C 2.286(9) . ?
U3 O4C 2.506(7) . ?
U3 Cl3 2.687(3) . ?
Cl1 N2 3.192(8) . ?
O1A C2A 1.328(12) . ?
O1B C2B 1.287(11) . ?
O2A C13A 1.420(13) . ?
O2A N1 2.685(14) . ?
O2B C13B 1.368(12) . ?
O3A C24A 1.344(12) . ?
O3B C24B 1.357(12) . ?
O4B C35B 1.392(11) . ?
O4A C35A 1.431(12) . ?
N1A C45A 1.346(14) . ?
N1A C49A 1.357(15) . ?
N1A C50A 1.484(15) . ?
N1B C45B 1.302(14) . ?
N1B C49B 1.388(14) . ?
N1B C50B 1.490(15) . ?
C1B C6B 1.399(14) . ?
C1B C2B 1.429(15) . ?
C1B C44B 1.507(14) . ?
C1A C6A 1.363(14) . ?
C1A C2A 1.386(14) . ?
C1A C44A 1.554(14) . ?
C2B C3B 1.418(14) . ?
C2A C3A 1.395(15) . ?
C3A C4A 1.385(14) . ?
C3A C11A 1.511(14) . ?
C3B C4B 1.411(14) . ?
C3B C11B 1.520(14) . ?
C4B C5B 1.421(14) . ?
C4A C5A 1.384(15) . ?
C5B C6B 1.371(14) . ?
C5B C7B 1.520(15) . ?
C5A C6A 1.438(15) . ?
C5A C7A 1.537(16) . ?
C7B C8B 1.544(16) . ?
C7B C10B 1.554(16) . ?
C7B C9B 1.561(15) . ?
C7A C9A 1.50(2) . ?
C7A C10A 1.502(9) . ?
C7A C8A 1.531(19) . ?
C11A C12A 1.538(15) . ?
C11B C12B 1.524(14) . ?
C12A C13A 1.324(15) . ?
C12A C17A 1.393(15) . ?
C12B C17B 1.356(14) . ?
C12B C13B 1.411(14) . ?
C13B C14B 1.403(15) . ?
C13A C14A 1.418(15) . ?
C14B C15B 1.367(15) . ?
C14B C22B 1.543(15) . ?
C14A C15A 1.426(14) . ?
C14A C22A 1.472(15) . ?
C15B C16B 1.427(15) . ?
C15A C16A 1.376(15) . ?
C16A C17A 1.416(15) . ?
C16A C18A 1.520(15) . ?
C16B C17B 1.408(14) . ?
C16B C18B 1.529(16) . ?
C18B C19B 1.554(16) . ?
C18B C20B 1.553(17) . ?
C18B C21B 1.584(18) . ?
C18A C20A 1.542(16) . ?
C18A C21A 1.555(16) . ?
C18A C19A 1.562(15) . ?
C22B C23B 1.529(16) . ?
C22A C23A 1.534(15) . ?
C23B C28B 1.383(16) . ?
C23B C24B 1.406(15) . ?
C23A C24A 1.393(15) . ?
C23A C28A 1.429(15) . ?
C24B C25B 1.399(15) . ?
C24A C25A 1.369(15) . ?
C25B C26B 1.397(14) . ?
C25B C33B 1.501(15) . ?
C25A C26A 1.376(15) . ?
C25A C33A 1.539(14) . ?
C26B C27B 1.418(15) . ?
C26A C27A 1.424(15) . ?
C27B C28B 1.344(16) . ?
C27B C29B 1.551(15) . ?
C27A C28A 1.385(15) . ?
C27A C29A 1.517(16) . ?
C29B C32B 1.483(17) . ?
C29B C31B 1.549(19) . ?
C29B C30B 1.567(19) . ?
C29A C32A 1.511(17) . ?
C29A C30A 1.542(18) . ?
C29A C31A 1.573(17) . ?
C33B C34B 1.489(14) . ?
C33A C34A 1.492(14) . ?
C34B C35B 1.376(14) . ?
C34B C39B 1.407(15) . ?
C34A C39A 1.354(14) . ?
C34A C35A 1.375(14) . ?
C35A C36A 1.378(14) . ?
C35B C36B 1.465(14) . ?
C36A C37A 1.416(14) . ?
C36A C44A 1.505(14) . ?
C36B C37B 1.420(14) . ?
C36B C44B 1.468(14) . ?
C37A C38A 1.380(14) . ?
C37B C38B 1.344(15) . ?
C38A C39A 1.362(14) . ?
C38A C40A 1.554(15) . ?
C38B C39B 1.429(15) . ?
C38B C40B 1.560(15) . ?
C40A C41A 1.504(17) . ?
C40A C43A 1.510(17) . ?
C40A C42A 1.534(17) . ?
C40B C43B 1.527(16) . ?
C40B C42B 1.552(16) . ?
C40B C41B 1.568(17) . ?
C45A C46A 1.398(16) . ?
C45B C46B 1.357(15) . ?
C46A C47A 1.305(16) . ?
C46B C47B 1.356(15) . ?
C47A C48A 1.417(16) . ?
C47B C48B 1.346(16) . ?
C48A C49A 1.369(16) . ?
C48B C49B 1.344(16) . ?
O1C C2C 1.325(12) . ?
O2C C13C 1.325(15) . ?
O3C C24C 1.335(12) . ?
O4C C35C 1.357(12) . ?
N1C C49C 1.382(16) . ?
N1C C45C 1.432(18) . ?
N1C C50C 1.424(17) . ?
C1C C6C 1.388(15) . ?
C1C C2C 1.409(15) . ?
C1C C44C 1.527(15) . ?
C2C C3C 1.420(14) . ?
C3C C4C 1.414(15) . ?
C3C C11C 1.491(15) . ?
C4C C5C 1.364(15) . ?
C5C C6C 1.401(15) . ?
C5C C7C 1.542(15) . ?
C7C C9C 1.473(15) . ?
C7C C8C 1.559(17) . ?
C7C C10C 1.568(17) . ?
C11C C12C 1.490(14) . ?
C12C C17C 1.359(15) . ?
C12C C13C 1.439(16) . ?
C13C C14C 1.419(15) . ?
C14C C15C 1.361(16) . ?
C14C C22C 1.545(16) . ?
C15C C16C 1.408(16) . ?
C16C C17C 1.389(15) . ?
C16C C18C 1.549(17) . ?
C18C C21C 1.487(18) . ?
C18C C19C 1.499(19) . ?
C18C C20C 1.557(18) . ?
C22C C23C 1.542(16) . ?
C23C C24C 1.406(16) . ?
C23C C28C 1.403(16) . ?
C24C C25C 1.371(15) . ?
C25C C26C 1.420(15) . ?
C25C C33C 1.514(16) . ?
C26C C27C 1.387(17) . ?
C27C C28C 1.394(17) . ?
C27C C29C 1.556(16) . ?
C29C C31C 1.463(19) . ?
C29C C30C 1.50(2) . ?
C29C C32C 1.550(17) . ?
C33C C34C 1.514(14) . ?
C34C C39C 1.388(15) . ?
C34C C35C 1.401(14) . ?
C35C C36C 1.454(14) . ?
C36C C37C 1.382(15) . ?
C36C C44C 1.503(14) . ?
C37C C38C 1.431(14) . ?
C38C C39C 1.464(15) . ?
C38C C40C 1.498(15) . ?
C40C C42C 1.486(16) . ?
C40C C43C 1.516(17) . ?
C40C C41C 1.613(18) . ?
C45C C46C 1.29(2) . ?
C46C C47C 1.40(2) . ?
C47C C48C 1.315(19) . ?
C48C C49C 1.371(18) . ?
U4 Cl5 2.600(4) . ?
U4 Cl7 2.603(4) . ?
U4 Cl6 2.629(4) . ?
U4 Cl9 2.629(4) . ?
U4 Cl8 2.635(4) . ?
U4 Cl4 2.653(3) . ?
N1 C1 1.3900 . ?
N1 C5 1.3900 . ?
C1 C2 1.3900 . ?
C2 C3 1.3900 . ?
C3 C4 1.3900 . ?
C4 C5 1.3900 . ?
N2 C6 1.346(13) . ?
N2 C10 1.345(14) . ?
N2 C11 1.495(13) . ?
C6 C7 1.376(15) . ?
C7 C8 1.369(16) . ?
C8 C9 1.371(16) . ?
C9 C10 1.429(16) . ?
N3 C16 1.34(2) . ?
N3 C12 1.34(2) . ?
C12 C13 1.32(2) . ?
C13 C14 1.36(2) . ?
C14 C15 1.31(2) . ?
C15 C16 1.34(2) . ?
N4 C17 1.3900 . ?
N4 C21 1.3900 . ?
C17 C18 1.3900 . ?
C18 C19 1.3900 . ?
C19 C20 1.3900 . ?
C20 C21 1.3900 . ?
N5 C22 1.3900 . ?
N5 C26 1.3900 . ?
C22 C23 1.3900 . ?
C23 C24 1.3900 . ?
C24 C25 1.3900 . ?
C25 C26 1.3900 . ?
N6 C27 1.3900 . ?
N6 C31 1.3900 . ?
C27 C28 1.3900 . ?
C28 C29 1.3900 . ?
C29 C30 1.3900 . ?
C30 C31 1.3900 . ?
